data_7028985
loop_
_publ_author_name
'Ciabatti, Iacopo'
'Femoni, Cristina'
'Gaboardi, Mattia'
'Iapalucci, Maria Carmela'
'Longoni, Giuliano'
'Pontiroli, Daniele'
'Ricc\`o, Mauro'
'Zacchini, Stefano'

_publ_section_title
;
 Structural rearrangements induced by acid-base reactions in metal
 carbonyl clusters: the case of [H3-nCo15Pd9C3(CO)38](n-) (n = 0-3).
;
_journal_issue 11
_journal_name_full 'Dalton transactions (Cambridge, England : 2003)'
_journal_page_first 4388
_journal_page_last 4399
_journal_paper_doi 10.1039/c3dt52527a
_journal_volume 43
_journal_year 2014
_chemical_formula_sum 'C49 H16 Co15 O40 Pd9'
_chemical_formula_weight 3086.17
_chemical_name_systematic
; 
 ? 
;
_space_group_IT_number 14
_symmetry_cell_setting monoclinic
_symmetry_space_group_name_Hall '-P 2yn'
_symmetry_space_group_name_H-M 'P 1 21/n 1'
_atom_sites_solution_hydrogens geom
_atom_sites_solution_primary direct
_atom_sites_solution_secondary difmap
_audit_creation_method SHELXL-97
_cell_angle_alpha 90.00
_cell_angle_beta 94.834(2)
_cell_angle_gamma 90.00
_cell_formula_units_Z 4
_cell_length_a 13.5168(18)
_cell_length_b 21.969(3)
_cell_length_c 24.241(3)
_cell_measurement_reflns_used 6252
_cell_measurement_temperature 293(2)
_cell_measurement_theta_max 25.192
_cell_measurement_theta_min 2.494
_cell_volume 7172.8(16)
_computing_cell_refinement 'APEX2 (Bruker AXS, 2006)'
_computing_data_collection 'APEX2 (Bruker AXS, 2006)'
_computing_data_reduction 'SAINT (Bruker AXS, 2004)'
_computing_molecular_graphics 'SCHAKAL99 (Keller, 1999)'
_computing_publication_material 'XCIF (Bruker AXS, 2001)'
_computing_structure_refinement 'SHELXL-97 (Sheldrick, 1997)'
_computing_structure_solution 'SHELXS-97 (Sheldrick, 1990)'
_diffrn_ambient_temperature 293(2)
_diffrn_measured_fraction_theta_full 0.999
_diffrn_measured_fraction_theta_max 0.999
_diffrn_measurement_device_type 'CCD area detector'
_diffrn_measurement_method 'phi and omega scans'
_diffrn_radiation_monochromator graphite
_diffrn_radiation_source 'fine-focus sealed tube'
_diffrn_radiation_type MoK\a
_diffrn_radiation_wavelength 0.71073
_diffrn_reflns_av_R_equivalents 0.0886
_diffrn_reflns_av_unetI/netI 0.0657
_diffrn_reflns_limit_h_max 16
_diffrn_reflns_limit_h_min -16
_diffrn_reflns_limit_k_max 26
_diffrn_reflns_limit_k_min -26
_diffrn_reflns_limit_l_max 28
_diffrn_reflns_limit_l_min -28
_diffrn_reflns_number 68093
_diffrn_reflns_theta_full 25.03
_diffrn_reflns_theta_max 25.03
_diffrn_reflns_theta_min 1.25
_exptl_absorpt_coefficient_mu 5.647
_exptl_absorpt_correction_T_max 0.6020
_exptl_absorpt_correction_T_min 0.4846
_exptl_absorpt_correction_type empirical
_exptl_absorpt_process_details
;
 Data were corrected for Lorentz polarization and absorption
 effects (empirical absorption corrections SADABS).
 R(int) = 0.1209 (selected reflections only, before parameter refinement)
 R(int) = 0.0576 (selected reflections only, after parameter refinement)
;
_exptl_crystal_colour black
_exptl_crystal_density_diffrn 2.858
_exptl_crystal_density_method 'not measured'
_exptl_crystal_description plate
_exptl_crystal_F_000 5796
_exptl_crystal_size_max 0.15
_exptl_crystal_size_mid 0.12
_exptl_crystal_size_min 0.10
_refine_diff_density_max 1.803
_refine_diff_density_min -1.314
_refine_diff_density_rms 0.168
_refine_ls_extinction_method none
_refine_ls_goodness_of_fit_ref 1.038
_refine_ls_hydrogen_treatment constr
_refine_ls_matrix_type full
_refine_ls_number_parameters 840
_refine_ls_number_reflns 12644
_refine_ls_number_restraints 135
_refine_ls_restrained_S_all 1.037
_refine_ls_R_factor_all 0.1391
_refine_ls_R_factor_gt 0.0609
_refine_ls_shift/su_max 0.000
_refine_ls_shift/su_mean 0.000
_refine_ls_structure_factor_coef Fsqd
_refine_ls_weighting_details 'calc w=1/[\s^2^(Fo^2^)+(0.0769P)^2^+0.0000P] where P=(Fo^2^+2Fc^2^)/3'
_refine_ls_weighting_scheme calc
_refine_ls_wR_factor_gt 0.1491
_refine_ls_wR_factor_ref 0.1842
_reflns_number_gt 5732
_reflns_number_total 12644
_reflns_threshold_expression >2sigma(I)
_cod_data_source_file c3dt52527a.txt
_cod_data_source_block H3Co15Pd9C3(CO)38
_cod_depositor_comments
;
The following automatic conversions were performed:

'_symmetry_cell_setting' value 'Monoclinic' changed to 'monoclinic'
according to
/usr/data/users/saulius/automatic-downloads/current/RSC/lib/dictionaries/cif_core.dic
dictionary named 'cif_core.dic' version 2.4.2 from 2011-04-26.

Automatic conversion script
Id: cif_fix_values 2281 2013-09-26 08:29:07Z andrius 
;
_cod_original_cell_volume 7172.6(16)
_cod_original_sg_symbol_H-M P2(1)/n
_cod_database_code 7028985

loop_
_symmetry_equiv_pos_as_xyz
'x, y, z'
'-x+1/2, y+1/2, -z+1/2'
'-x, -y, -z'
'x-1/2, -y-1/2, z-1/2'

loop_
_atom_site_label
_atom_site_type_symbol
_atom_site_fract_x
_atom_site_fract_y
_atom_site_fract_z
_atom_site_U_iso_or_equiv
_atom_site_adp_type
_atom_site_occupancy
_atom_site_symmetry_multiplicity
_atom_site_calc_flag
_atom_site_refinement_flags
_atom_site_disorder_assembly
_atom_site_disorder_group
Pd1 Pd 0.93817(7) 0.24730(6) 0.12518(4) 0.0502(3) Uani 1 1 d D . .
Pd2 Pd 0.77767(8) 0.18639(5) 0.06731(5) 0.0390(3) Uani 1 1 d . A .
Pd3 Pd 0.61272(9) 0.12016(6) 0.02750(6) 0.0582(4) Uani 1 1 d . . .
Pd4 Pd 0.77896(8) 0.30813(5) 0.06721(5) 0.0379(3) Uani 1 1 d . A .
Pd5 Pd 0.62275(6) 0.24830(6) 0.01809(4) 0.0379(2) Uani 1 1 d . A .
Pd6 Pd 0.61047(9) 0.37511(6) 0.02500(5) 0.0540(4) Uani 1 1 d D A .
Pd7 Pd 0.75536(7) 0.24823(6) 0.17239(4) 0.0441(3) Uani 1 1 d . A .
Pd8 Pd 0.59765(8) 0.18907(5) 0.12402(5) 0.0465(3) Uani 1 1 d . A .
Pd9 Pd 0.60033(8) 0.31121(5) 0.12450(5) 0.0458(3) Uani 1 1 d . A .
Co1 Co 0.87102(15) 0.14855(9) 0.17792(9) 0.0514(6) Uani 1 1 d . A .
Co2 Co 0.94922(15) 0.12466(11) 0.08036(11) 0.0648(7) Uani 1 1 d . A .
Co3 Co 0.87941(16) 0.04119(10) 0.14391(10) 0.0608(7) Uani 1 1 d . . .
Co4 Co 0.70526(15) 0.08481(9) 0.13694(9) 0.0533(6) Uani 1 1 d . A .
Co5 Co 0.79364(16) 0.06227(11) 0.04564(10) 0.0597(6) Uani 1 1 d . A .
Co6 Co 0.43877(16) 0.31038(11) 0.05243(10) 0.0615(7) Uani 1 1 d D A .
Co7 Co 0.44410(16) 0.18627(11) 0.04708(10) 0.0623(7) Uani 1 1 d . A .
Co8 Co 0.49201(18) 0.19960(13) -0.05874(12) 0.0876(10) Uani 1 1 d D A .
Co9 Co 0.48130(18) 0.31513(12) -0.05198(10) 0.0721(7) Uani 1 1 d D A .
Co10 Co 0.33652(12) 0.25031(13) -0.02002(8) 0.0631(5) Uani 1 1 d D . .
Co11 Co 0.87042(15) 0.35050(10) 0.18055(9) 0.0521(6) Uani 1 1 d . A .
Co12 Co 0.95815(16) 0.36433(11) 0.08685(10) 0.0631(7) Uani 1 1 d D A .
Co13 Co 0.79755(16) 0.42610(11) 0.04275(9) 0.0584(6) Uani 1 1 d U A .
Co14 Co 0.70889(15) 0.41413(10) 0.13257(9) 0.0522(6) Uani 1 1 d . . .
Co15 Co 0.88874(17) 0.45449(10) 0.13938(10) 0.0630(7) Uani 1 1 d D A .
C1 C 0.8248(10) 0.1120(6) 0.1095(6) 0.044(4) Uani 1 1 d . A .
C2 C 0.4760(8) 0.2522(7) 0.0011(5) 0.041(3) Uani 1 1 d . A .
C3 C 0.8288(10) 0.3806(6) 0.1086(7) 0.049(4) Uani 1 1 d . A .
C4 C 0.7079(14) 0.0540(9) -0.0151(7) 0.049(5) Uiso 0.729(4) 1 d PD A 1
C5 C 0.6044(15) 0.0402(9) 0.1111(9) 0.062(6) Uiso 0.729(4) 1 d PD A 1
C6 C 0.8094(19) -0.0199(10) 0.0572(11) 0.081(7) Uiso 0.729(4) 1 d PD A 1
C7 C 0.7692(14) 0.0097(8) 0.1755(8) 0.041(5) Uiso 0.729(4) 1 d PD A 1
C8 C 0.9546(16) -0.0208(9) 0.1557(10) 0.058(6) Uiso 0.729(4) 1 d PD A 1
C9 C 1.0580(17) 0.0842(10) 0.0986(10) 0.061(6) Uiso 0.729(4) 1 d PD A 1
C10 C 0.9050(16) 0.0775(10) 0.0100(8) 0.060(6) Uiso 0.729(4) 1 d PD A 1
C11 C 0.9236(18) 0.0798(11) 0.2184(10) 0.060(6) Uiso 0.729(4) 1 d PD A 1
C12 C 0.9972(15) 0.1807(10) 0.0378(9) 0.055(6) Uiso 0.729(4) 1 d PD A 1
C13 C 0.9989(14) 0.1839(9) 0.1778(9) 0.052(6) Uiso 0.729(4) 1 d PD A 1
C14 C 0.8319(16) 0.1833(10) 0.2390(8) 0.053(6) Uiso 0.729(4) 1 d PD A 1
C15 C 0.6489(15) 0.1067(9) 0.1996(8) 0.049(5) Uiso 0.729(4) 1 d PD A 1
C16 C 0.2918(19) 0.3111(11) 0.0188(11) 0.079(8) Uiso 0.729(4) 1 d PD A 1
C17 C 0.3704(16) 0.3434(11) -0.0872(11) 0.133(9) Uiso 0.729(4) 1 d PD A 1
C18 C 0.2348(17) 0.2355(11) -0.0680(11) 0.064(6) Uiso 0.729(4) 1 d PD A 1
C19 C 0.2998(18) 0.1887(10) 0.0351(11) 0.064(7) Uiso 0.729(4) 1 d PD A 1
C20 C 0.4135(16) 0.1635(10) -0.1027(10) 0.065(6) Uiso 0.729(4) 1 d PD A 1
C21 C 0.5122(18) 0.2806(12) -0.1109(9) 0.073(6) Uiso 0.729(4) 1 d PD A 1
C22 C 0.6046(16) 0.1711(11) -0.0833(10) 0.071(7) Uiso 0.729(4) 1 d PD A 1
C23 C 0.4592(14) 0.1099(8) 0.0146(8) 0.050(5) Uiso 0.729(4) 1 d PD A 1
C24 C 0.5445(14) 0.3868(8) -0.0627(8) 0.051(5) Uiso 0.729(4) 1 d PD A 1
C25 C 0.436(2) 0.3868(9) 0.0473(11) 0.144(10) Uiso 0.729(4) 1 d PD A 1
C26 C 0.4027(17) 0.2983(11) 0.1231(8) 0.063(6) Uiso 0.729(4) 1 d PD A 1
C27 C 0.4397(15) 0.1639(10) 0.1158(8) 0.056(6) Uiso 0.729(4) 1 d PD A 1
C28 C 0.942(2) 0.5273(12) 0.1431(15) 0.087(9) Uiso 0.729(4) 1 d PD A 1
C29 C 1.044(2) 0.4192(13) 0.1026(14) 0.099(10) Uiso 0.729(4) 1 d PD A 1
C30 C 0.9239(15) 0.4379(10) 0.2105(8) 0.045(5) Uiso 0.729(4) 1 d PD A 1
C31 C 0.9694(15) 0.3216(10) 0.2262(10) 0.061(6) Uiso 0.729(4) 1 d PD A 1
C32 C 0.843(2) 0.4924(12) 0.0246(13) 0.097(9) Uiso 0.729(4) 1 d PD A 1
C33 C 0.7314(17) 0.4836(10) 0.1654(10) 0.066(7) Uiso 0.729(4) 1 d PD A 1
C34 C 0.6652(16) 0.4582(9) 0.0612(10) 0.067(6) Uiso 0.729(4) 1 d PD A 1
C35 C 0.7766(18) 0.3978(11) -0.0274(9) 0.076(7) Uiso 0.729(4) 1 d PD A 1
C36 C 0.5940(17) 0.3998(10) 0.1615(9) 0.055(6) Uiso 0.729(4) 1 d PD A 1
C37 C 0.7798(16) 0.3434(11) 0.2297(9) 0.062(6) Uiso 0.729(4) 1 d PD A 1
C38 C 0.9849(17) 0.3582(11) 0.0176(8) 0.066(7) Uiso 0.729(4) 1 d PD A 1
C39 C 1.0617(16) 0.3159(10) 0.1138(10) 0.072(7) Uiso 0.729(4) 1 d PD A 1
C54 C 0.914(4) -0.035(2) 0.139(3) 0.058(6) Uiso 0.27 1 d PD A 2
C55 C 0.780(4) 0.104(2) -0.025(2) 0.049(5) Uiso 0.27 1 d PD A 2
C56 C 0.845(5) 0.0078(18) 0.030(3) 0.081(7) Uiso 0.27 1 d PD A 2
C57 C 0.711(4) 0.008(2) 0.167(2) 0.041(5) Uiso 0.27 1 d PD A 2
C58 C 1.027(4) 0.059(3) 0.111(3) 0.061(6) Uiso 0.27 1 d PD A 2
C59 C 0.940(5) 0.065(3) 0.203(2) 0.060(6) Uiso 0.27 1 d PD A 2
C60 C 0.978(6) 0.136(4) 0.016(3) 0.10(2) Uiso 0.271(4) 1 d PD A 2
C61 C 1.056(6) 0.177(4) 0.116(4) 0.15(4) Uiso 0.271(4) 1 d PD A 2
C62 C 0.964(5) 0.180(3) 0.221(3) 0.09(2) Uiso 0.271(4) 1 d PD A 2
C63 C 0.774(4) 0.155(3) 0.231(2) 0.053(6) Uiso 0.27 1 d PD A 2
C64 C 0.594(4) 0.101(2) 0.168(2) 0.049(5) Uiso 0.27 1 d PD A 2
C65 C 0.660(4) 0.037(2) 0.066(2) 0.059(17) Uiso 0.271(4) 1 d PD A 2
C66 C 0.278(5) 0.289(3) 0.032(2) 0.079(8) Uiso 0.27 1 d PD A 2
C67 C 0.3704(16) 0.3434(11) -0.0872(11) 0.133(9) Uiso 0.27 1 d PD A 2
C68 C 0.229(5) 0.268(3) -0.063(3) 0.064(6) Uiso 0.27 1 d PD A 2
C69 C 0.314(4) 0.172(3) 0.022(3) 0.064(7) Uiso 0.27 1 d PD A 2
C70 C 0.607(5) 0.323(3) -0.085(3) 0.09(2) Uiso 0.271(4) 1 d PD A 2
C71 C 0.442(4) 0.336(3) 0.121(2) 0.063(6) Uiso 0.27 1 d PD A 2
C72 C 0.425(4) 0.1116(19) 0.054(2) 0.042(13) Uiso 0.271(4) 1 d PD A 2
C73 C 0.411(4) 0.205(3) 0.125(2) 0.056(6) Uiso 0.27 1 d PD A 2
C74 C 0.538(5) 0.121(2) -0.066(3) 0.071(7) Uiso 0.27 1 d PD A 2
C75 C 0.436(2) 0.3868(9) 0.0473(11) 0.144(10) Uiso 0.27 1 d PD A 2
C76 C 0.361(5) 0.165(3) -0.072(2) 0.065(6) Uiso 0.27 1 d PD A 2
C77 C 0.495(5) 0.233(3) -0.1238(14) 0.073(6) Uiso 0.27 1 d PD A 2
C78 C 0.906(7) 0.5323(11) 0.137(4) 0.087(9) Uiso 0.27 1 d PD A 2
C79 C 1.016(5) 0.439(4) 0.114(4) 0.099(10) Uiso 0.27 1 d PD A 2
C80 C 0.942(4) 0.411(3) 0.217(2) 0.045(5) Uiso 0.27 1 d PD A 2
C81 C 0.778(5) 0.487(3) 0.173(3) 0.066(7) Uiso 0.27 1 d PD A 2
C82 C 0.632(4) 0.393(3) 0.194(3) 0.07(2) Uiso 0.271(4) 1 d PD A 2
C83 C 0.830(3) 0.306(2) 0.2345(18) 0.037(12) Uiso 0.271(4) 1 d PD A 2
C84 C 0.993(5) 0.320(3) 0.0300(19) 0.066(7) Uiso 0.27 1 d PD A 2
C85 C 0.892(6) 0.438(4) 0.010(3) 0.107(18) Uiso 0.271(4) 1 d PDU A 2
C86 C 0.994(5) 0.314(4) 0.184(4) 0.10(3) Uiso 0.271(4) 1 d PD A 2
C87 C 0.813(6) 0.509(3) 0.054(3) 0.097(9) Uiso 0.27 1 d PD A 2
C88 C 0.611(6) 0.450(3) 0.107(4) 0.11(3) Uiso 0.271(4) 1 d PD A 2
C89 C 0.688(4) 0.434(3) -0.005(3) 0.067(6) Uiso 0.27 1 d PDU A 2
C40 C 0.7708(8) 0.2457(7) -0.0008(5) 0.041(3) Uani 1 1 d . . .
C41 C 0.6050(9) 0.2498(8) 0.1932(5) 0.046(3) Uani 1 1 d . . .
O4 O 0.6784(10) 0.0375(7) -0.0582(6) 0.067(4) Uiso 0.729(4) 1 d PD A 1
O5 O 0.5415(11) 0.0043(7) 0.1036(7) 0.078(5) Uiso 0.729(4) 1 d PD A 1
O6 O 0.8190(12) -0.0712(8) 0.0506(7) 0.093(5) Uiso 0.729(4) 1 d PD A 1
O7 O 0.7323(10) -0.0282(10) 0.1996(6) 0.083(4) Uiso 0.729(4) 1 d PD A 1
O8 O 1.0051(13) -0.0644(8) 0.1635(7) 0.086(5) Uiso 0.729(4) 1 d PD A 1
O9 O 1.1340(15) 0.0590(9) 0.1068(10) 0.107(6) Uiso 0.729(4) 1 d PD A 1
O10 O 0.9385(12) 0.0631(8) -0.0305(7) 0.099(6) Uiso 0.729(4) 1 d PD A 1
O11 O 0.9709(12) 0.0686(8) 0.2601(8) 0.082(5) Uiso 0.729(4) 1 d PD A 1
O12 O 1.0288(12) 0.2124(8) 0.0051(7) 0.081(5) Uiso 0.729(4) 1 d PD A 1
O13 O 1.0781(11) 0.1833(6) 0.2009(6) 0.067(4) Uiso 0.729(4) 1 d PD A 1
O14 O 0.8192(12) 0.1979(7) 0.2838(7) 0.085(5) Uiso 0.729(4) 1 d PD A 1
O15 O 0.6106(11) 0.1104(7) 0.2409(6) 0.068(4) Uiso 0.729(4) 1 d PD A 1
O16 O 0.2289(15) 0.3420(9) 0.0375(7) 0.097(5) Uiso 0.729(4) 1 d PD A 1
O17 O 0.3014(12) 0.3724(7) -0.1018(7) 0.135(6) Uiso 0.729(4) 1 d PD A 1
O18 O 0.1643(16) 0.2269(9) -0.0980(9) 0.104(6) Uiso 0.729(4) 1 d PD A 1
O19 O 0.2270(15) 0.1634(9) 0.0447(8) 0.110(6) Uiso 0.729(4) 1 d PD A 1
O20 O 0.3621(16) 0.1305(11) -0.1306(7) 0.137(8) Uiso 0.729(4) 1 d PD A 1
O21 O 0.5344(14) 0.2844(9) -0.1571(8) 0.101(6) Uiso 0.729(4) 1 d PD A 1
O22 O 0.6701(12) 0.1580(8) -0.1085(7) 0.085(5) Uiso 0.729(4) 1 d PD A 1
O23 O 0.4263(11) 0.0633(7) -0.0004(6) 0.071(4) Uiso 0.729(4) 1 d PD A 1
O24 O 0.5705(11) 0.4277(7) -0.0883(6) 0.074(5) Uiso 0.729(4) 1 d PD A 1
O25 O 0.4085(12) 0.4357(6) 0.0585(6) 0.139(6) Uiso 0.729(4) 1 d PD A 1
O26 O 0.3712(11) 0.2953(7) 0.1658(7) 0.073(4) Uiso 0.729(4) 1 d PD A 1
O27 O 0.4091(12) 0.1396(8) 0.1536(7) 0.078(5) Uiso 0.729(4) 1 d PD A 1
O28 O 0.9663(17) 0.5783(11) 0.1472(11) 0.132(8) Uiso 0.729(4) 1 d PD A 1
O29 O 1.1176(15) 0.4475(10) 0.1107(9) 0.098(6) Uiso 0.729(4) 1 d PD A 1
O30 O 0.9618(10) 0.4535(7) 0.2527(8) 0.069(5) Uiso 0.729(4) 1 d PD A 1
O31 O 1.0388(14) 0.3060(8) 0.2547(8) 0.095(6) Uiso 0.729(4) 1 d PD A 1
O32 O 0.8754(16) 0.5397(11) 0.0111(10) 0.131(7) Uiso 0.729(4) 1 d PD A 1
O33 O 0.7118(10) 0.5276(8) 0.1897(7) 0.079(5) Uiso 0.729(4) 1 d PD A 1
O34 O 0.6171(11) 0.5013(7) 0.0507(5) 0.068(4) Uiso 0.729(4) 1 d PD A 1
O35 O 0.7783(11) 0.3829(7) -0.0733(7) 0.077(5) Uiso 0.729(4) 1 d PD A 1
O36 O 0.5280(13) 0.4140(9) 0.1874(9) 0.091(6) Uiso 0.729(4) 1 d PD A 1
O37 O 0.7297(11) 0.3454(7) 0.2666(6) 0.075(5) Uiso 0.729(4) 1 d PD A 1
O38 O 1.0005(11) 0.3497(7) -0.0283(6) 0.069(4) Uiso 0.729(4) 1 d PD A 1
O39 O 1.1351(14) 0.2964(9) 0.1361(7) 0.118(7) Uiso 0.729(4) 1 d PD A 1
O54 O 0.942(4) -0.085(2) 0.143(2) 0.086(5) Uiso 0.27 1 d PD A 2
O55 O 0.782(5) 0.108(3) -0.073(2) 0.16(3) Uiso 0.271(4) 1 d PD A 2
O56 O 0.8430(14) -0.0407(13) 0.0118(19) 0.093(5) Uiso 0.27 1 d PD A 2
O57 O 0.7341(18) -0.029(2) 0.2003(13) 0.083(4) Uiso 0.27 1 d PD A 2
O58 O 1.108(4) 0.041(2) 0.108(2) 0.107(6) Uiso 0.27 1 d PD A 2
O59 O 0.966(3) 0.044(2) 0.246(2) 0.082(5) Uiso 0.27 1 d PD A 2
O60 O 1.003(4) 0.139(3) -0.029(3) 0.18(3) Uiso 0.271(4) 1 d PD A 2
O61 O 1.126(2) 0.209(3) 0.122(2) 0.15(2) Uiso 0.271(4) 1 d PD A 2
O62 O 1.035(5) 0.186(3) 0.252(3) 0.14(2) Uiso 0.271(4) 1 d PD A 2
O63 O 0.740(3) 0.158(2) 0.2739(19) 0.085(5) Uiso 0.27 1 d PD A 2
O64 O 0.526(3) 0.0871(18) 0.1926(17) 0.068(4) Uiso 0.27 1 d PD A 2
O65 O 0.605(3) -0.001(2) 0.0518(16) 0.093(16) Uiso 0.271(4) 1 d PD A 2
O66 O 0.219(3) 0.327(3) 0.0295(11) 0.097(5) Uiso 0.27 1 d PD A 2
O67 O 0.3014(12) 0.3724(7) -0.1018(7) 0.135(6) Uiso 0.27 1 d PD A 2
O68 O 0.156(4) 0.269(3) -0.093(2) 0.104(6) Uiso 0.27 1 d PD A 2
O69 O 0.258(3) 0.1460(15) 0.0470(10) 0.110(6) Uiso 0.27 1 d PD A 2
O70 O 0.666(4) 0.342(2) -0.112(2) 0.14(2) Uiso 0.271(4) 1 d PD A 2
O71 O 0.393(3) 0.342(2) 0.1585(18) 0.073(4) Uiso 0.27 1 d PD A 2
O72 O 0.397(3) 0.0617(18) 0.0590(15) 0.085(14) Uiso 0.271(4) 1 d PD A 2
O73 O 0.375(3) 0.186(2) 0.1636(18) 0.078(5) Uiso 0.27 1 d PD A 2
O74 O 0.562(4) 0.076(2) -0.086(2) 0.097(16) Uiso 0.271(4) 1 d PD A 2
O75 O 0.4085(12) 0.4357(6) 0.0585(6) 0.139(6) Uiso 0.27 1 d PD A 2
O76 O 0.334(3) 0.136(3) -0.1103(18) 0.137(8) Uiso 0.27 1 d PD A 2
O77 O 0.532(4) 0.212(2) -0.161(2) 0.099(16) Uiso 0.271(4) 1 d PD A 2
O78 O 0.911(5) 0.5857(13) 0.135(3) 0.132(8) Uiso 0.27 1 d PD A 2
O79 O 1.084(5) 0.471(2) 0.108(2) 0.098(6) Uiso 0.27 1 d PD A 2
O80 O 0.974(3) 0.428(2) 0.260(2) 0.069(5) Uiso 0.27 1 d PD A 2
O81 O 0.745(4) 0.5324(19) 0.1888(17) 0.079(5) Uiso 0.27 1 d PD A 2
O82 O 0.559(4) 0.399(2) 0.217(2) 0.093(16) Uiso 0.271(4) 1 d PD A 2
O83 O 0.801(4) 0.307(2) 0.2778(16) 0.108(18) Uiso 0.271(4) 1 d PD A 2
O84 O 1.013(3) 0.2823(17) -0.0020(17) 0.086(14) Uiso 0.271(4) 1 d PD A 2
O85 O 0.943(3) 0.428(3) -0.025(3) 0.19(3) Uiso 0.271(4) 1 d PDU A 2
O86 O 1.079(5) 0.317(3) 0.198(3) 0.16(3) Uiso 0.271(4) 1 d PD A 2
O87 O 0.840(3) 0.5562(16) 0.0383(13) 0.131(7) Uiso 0.27 1 d PD A 2
O88 O 0.557(5) 0.491(3) 0.095(3) 0.16(3) Uiso 0.271(4) 1 d PD A 2
O89 O 0.719(4) 0.4531(16) -0.044(2) 0.18(2) Uiso 0.271(4) 1 d PDU A 2
O40 O 0.8089(6) 0.2480(5) -0.0406(4) 0.056(2) Uani 1 1 d . A .
O41 O 0.5676(7) 0.2497(5) 0.2347(4) 0.067(3) Uani 1 1 d . A .
O101 O 0.9198(18) 0.2841(11) 0.8341(10) 0.224(9) Uiso 1 1 d DU . .
C102 C 0.9196(19) 0.2189(12) 0.8377(11) 0.163(9) Uiso 1 1 d DU . .
H10A H 0.9126 0.2059 0.8754 0.196 Uiso 1 1 calc R . .
H10B H 0.9809 0.2022 0.8259 0.196 Uiso 1 1 calc R . .
C103 C 0.8315(19) 0.1984(10) 0.7995(12) 0.162(9) Uiso 1 1 d DU . .
H10C H 0.8518 0.1815 0.7652 0.195 Uiso 1 1 calc R . .
H10D H 0.7909 0.1690 0.8172 0.195 Uiso 1 1 calc R . .
C104 C 0.7793(18) 0.2588(11) 0.7905(12) 0.162(9) Uiso 1 1 d DU . .
H10E H 0.7278 0.2617 0.8160 0.194 Uiso 1 1 calc R . .
H10F H 0.7470 0.2596 0.7533 0.194 Uiso 1 1 calc R . .
C105 C 0.846(2) 0.3141(11) 0.7984(13) 0.188(10) Uiso 1 1 d DU . .
H10G H 0.8708 0.3278 0.7641 0.225 Uiso 1 1 calc R . .
H10H H 0.8146 0.3476 0.8163 0.225 Uiso 1 1 calc R . .
O201 O 0.204(2) 0.9790(18) 0.2802(13) 0.317(12) Uiso 1 1 d DU . .
C202 C 0.226(3) 1.0428(18) 0.2853(17) 0.296(15) Uiso 1 1 d DU . .
H20A H 0.2528 1.0531 0.3224 0.356 Uiso 1 1 calc R . .
H20B H 0.1670 1.0674 0.2756 0.356 Uiso 1 1 calc R . .
C203 C 0.303(3) 1.0501(18) 0.2433(19) 0.303(15) Uiso 1 1 d DU . .
H20C H 0.3691 1.0538 0.2614 0.364 Uiso 1 1 calc R . .
H20D H 0.2884 1.0853 0.2197 0.364 Uiso 1 1 calc R . .
C204 C 0.290(3) 0.991(2) 0.2104(14) 0.311(15) Uiso 1 1 d DU . .
H20E H 0.2533 0.9997 0.1752 0.373 Uiso 1 1 calc R . .
H20F H 0.3552 0.9766 0.2026 0.373 Uiso 1 1 calc R . .
C205 C 0.237(4) 0.9392(12) 0.238(2) 0.327(15) Uiso 1 1 d DU . .
H20G H 0.1829 0.9218 0.2144 0.392 Uiso 1 1 calc R . .
H20H H 0.2819 0.9076 0.2528 0.392 Uiso 1 1 calc R . .

loop_
_atom_site_aniso_label
_atom_site_aniso_U_11
_atom_site_aniso_U_22
_atom_site_aniso_U_33
_atom_site_aniso_U_23
_atom_site_aniso_U_13
_atom_site_aniso_U_12
Pd1 0.0349(5) 0.0603(7) 0.0544(6) 0.0055(8) -0.0020(4) -0.0057(7)
Pd2 0.0332(6) 0.0472(7) 0.0364(7) 0.0016(6) 0.0017(5) 0.0004(5)
Pd3 0.0498(8) 0.0586(9) 0.0654(10) -0.0137(7) 0.0008(7) -0.0058(6)
Pd4 0.0320(6) 0.0446(7) 0.0370(7) 0.0001(6) 0.0015(5) -0.0039(5)
Pd5 0.0298(4) 0.0470(5) 0.0365(5) 0.0014(7) 0.0007(4) -0.0010(6)
Pd6 0.0525(8) 0.0496(8) 0.0581(9) 0.0046(7) -0.0052(6) -0.0018(6)
Pd7 0.0392(5) 0.0575(6) 0.0354(5) 0.0030(7) 0.0020(4) -0.0040(7)
Pd8 0.0409(7) 0.0536(8) 0.0456(8) 0.0004(6) 0.0072(6) -0.0065(6)
Pd9 0.0422(7) 0.0542(8) 0.0416(8) 0.0006(6) 0.0074(6) 0.0020(6)
Co1 0.0509(13) 0.0518(14) 0.0496(15) 0.0066(11) -0.0067(11) 0.0008(10)
Co2 0.0396(12) 0.0716(16) 0.0853(19) 0.0248(14) 0.0171(12) 0.0054(11)
Co3 0.0559(14) 0.0485(14) 0.0773(18) 0.0124(13) 0.0011(13) 0.0076(11)
Co4 0.0465(13) 0.0493(14) 0.0652(16) 0.0096(12) 0.0111(11) -0.0020(10)
Co5 0.0504(14) 0.0702(16) 0.0582(16) -0.0134(12) 0.0029(11) -0.0004(11)
Co6 0.0455(13) 0.0773(18) 0.0606(16) -0.0196(13) -0.0024(12) 0.0142(11)
Co7 0.0456(14) 0.0740(17) 0.0648(17) 0.0180(13) -0.0100(12) -0.0182(11)
Co8 0.0638(16) 0.112(2) 0.081(2) -0.0581(17) -0.0291(14) 0.0280(14)
Co9 0.0676(16) 0.0894(19) 0.0557(16) 0.0179(14) -0.0155(13) -0.0250(13)
Co10 0.0311(9) 0.0914(15) 0.0648(13) -0.0036(17) -0.0076(8) -0.0015(14)
Co11 0.0551(14) 0.0605(15) 0.0394(14) 0.0048(11) -0.0047(11) -0.0108(11)
Co12 0.0499(14) 0.0794(17) 0.0618(16) -0.0144(13) 0.0156(11) -0.0247(12)
Co13 0.0588(14) 0.0702(16) 0.0446(14) 0.0147(12) -0.0041(11) -0.0181(12)
Co14 0.0483(13) 0.0516(14) 0.0567(15) -0.0100(12) 0.0038(11) -0.0041(11)
Co15 0.0728(16) 0.0527(15) 0.0606(16) -0.0003(12) -0.0112(13) -0.0212(12)
C1 0.046(9) 0.053(10) 0.033(9) 0.010(7) 0.005(7) 0.018(7)
C2 0.028(6) 0.055(8) 0.039(7) -0.007(9) -0.002(5) -0.007(8)
C3 0.046(9) 0.027(8) 0.072(12) -0.001(8) -0.006(8) -0.005(7)
C40 0.031(6) 0.063(9) 0.028(6) -0.002(9) 0.004(5) -0.015(8)
C41 0.049(7) 0.048(8) 0.043(8) 0.008(10) 0.012(6) -0.019(9)
O40 0.052(5) 0.075(7) 0.044(5) 0.001(7) 0.014(4) -0.004(6)
O41 0.076(7) 0.074(7) 0.053(6) -0.013(8) 0.023(5) -0.011(7)

loop_
_atom_type_symbol
_atom_type_description
_atom_type_scat_dispersion_real
_atom_type_scat_dispersion_imag
_atom_type_scat_source
C C 0.0033 0.0016 'International Tables Vol C Tables 4.2.6.8 and 6.1.1.4'
H H 0.0000 0.0000 'International Tables Vol C Tables 4.2.6.8 and 6.1.1.4'
O O 0.0106 0.0060 'International Tables Vol C Tables 4.2.6.8 and 6.1.1.4'
Co Co 0.3494 0.9721 'International Tables Vol C Tables 4.2.6.8 and 6.1.1.4'
Pd Pd -0.9988 1.0072 'International Tables Vol C Tables 4.2.6.8 and 6.1.1.4'

loop_
_geom_angle_atom_site_label_1
_geom_angle_atom_site_label_2
_geom_angle_atom_site_label_3
_geom_angle
C13 Pd1 C86 87(2)
C13 Pd1 C61 48(3)
C86 Pd1 C61 109(3)
C13 Pd1 C39 105.6(8)
C86 Pd1 C39 54(2)
C61 Pd1 C39 84.6(16)
C13 Pd1 Co1 44.3(6)
C86 Pd1 Co1 110(2)
C61 Pd1 Co1 77(2)
C39 Pd1 Co1 149.5(6)
C13 Pd1 Co12 144.3(6)
C86 Pd1 Co12 63(2)
C61 Pd1 Co12 121(2)
C39 Pd1 Co12 41.4(6)
Co1 Pd1 Co12 162.07(8)
C13 Pd1 Pd4 154.1(6)
C86 Pd1 Pd4 103(2)
C61 Pd1 Pd4 143(3)
C39 Pd1 Pd4 99.4(6)
Co1 Pd1 Pd4 110.10(6)
Co12 Pd1 Pd4 58.65(6)
C13 Pd1 Pd7 94.2(6)
C86 Pd1 Pd7 90(2)
C61 Pd1 Pd7 135(2)
C39 Pd1 Pd7 136.2(6)
Co1 Pd1 Pd7 58.21(6)
Co12 Pd1 Pd7 104.19(7)
Pd4 Pd1 Pd7 62.42(4)
C13 Pd1 Pd2 104.0(5)
C86 Pd1 Pd2 150(2)
C61 Pd1 Pd2 98.6(17)
C39 Pd1 Pd2 142.4(6)
Co1 Pd1 Pd2 65.23(6)
Co12 Pd1 Pd2 111.61(6)
Pd4 Pd1 Pd2 56.75(3)
Pd7 Pd1 Pd2 62.61(4)
C13 Pd1 Co11 112.6(6)
C86 Pd1 Co11 41(2)
C61 Pd1 Co11 149(2)
C39 Pd1 Co11 78.3(6)
Co1 Pd1 Co11 106.43(6)
Co12 Pd1 Co11 57.07(7)
Pd4 Pd1 Co11 65.83(6)
Pd7 Pd1 Co11 57.95(5)
Pd2 Pd1 Co11 110.51(6)
C13 Pd1 Co2 64.3(6)
C86 Pd1 Co2 149(2)
C61 Pd1 Co2 43.0(16)
C39 Pd1 Co2 120.3(6)
Co1 Pd1 Co2 57.73(7)
Co12 Pd1 Co2 136.70(7)
Pd4 Pd1 Co2 108.35(6)
Pd7 Pd1 Co2 103.48(6)
Pd2 Pd1 Co2 55.75(5)
Co11 Pd1 Co2 161.40(7)
C1 Pd2 C40 154.0(5)
C1 Pd2 Pd4 144.5(4)
C40 Pd2 Pd4 51.6(4)
C1 Pd2 Co2 45.0(4)
C40 Pd2 Co2 112.8(3)
Pd4 Pd2 Co2 120.01(7)
C1 Pd2 Pd5 147.2(4)
C40 Pd2 Pd5 49.9(3)
Pd4 Pd2 Pd5 59.93(4)
Co2 Pd2 Pd5 160.21(7)
C1 Pd2 Pd3 87.8(4)
C40 Pd2 Pd3 94.1(3)
Pd4 Pd2 Pd3 122.05(6)
Co2 Pd2 Pd3 116.01(7)
Pd5 Pd2 Pd3 62.42(5)
C1 Pd2 Co5 43.3(4)
C40 Pd2 Co5 117.2(4)
Pd4 Pd2 Co5 167.69(8)
Co2 Pd2 Co5 56.49(7)
Pd5 Pd2 Co5 118.72(7)
Pd3 Pd2 Co5 59.54(6)
C1 Pd2 Pd1 86.3(4)
C40 Pd2 Pd1 94.5(3)
Pd4 Pd2 Pd1 61.39(4)
Co2 Pd2 Pd1 63.89(7)
Pd5 Pd2 Pd1 121.21(6)
Pd3 Pd2 Pd1 170.58(6)
Co5 Pd2 Pd1 119.28(6)
C1 Pd2 Pd8 91.0(4)
C40 Pd2 Pd8 112.2(3)
Pd4 Pd2 Pd8 89.20(5)
Co2 Pd2 Pd8 135.02(7)
Pd5 Pd2 Pd8 63.02(4)
Pd3 Pd2 Pd8 59.43(4)
Co5 Pd2 Pd8 101.00(6)
Pd1 Pd2 Pd8 113.36(5)
C1 Pd2 Pd7 89.2(4)
C40 Pd2 Pd7 113.3(4)
Pd4 Pd2 Pd7 62.45(4)
Co2 Pd2 Pd7 106.48(7)
Pd5 Pd2 Pd7 91.02(4)
Pd3 Pd2 Pd7 114.13(5)
Co5 Pd2 Pd7 129.31(7)
Pd1 Pd2 Pd7 58.52(4)
Pd8 Pd2 Pd7 54.86(4)
C1 Pd2 Co1 38.9(4)
C40 Pd2 Co1 150.1(3)
Pd4 Pd2 Co1 106.09(6)
Co2 Pd2 Co1 57.12(7)
Pd5 Pd2 Co1 142.54(6)
Pd3 Pd2 Co1 115.73(6)
Co5 Pd2 Co1 82.14(7)
Pd1 Pd2 Co1 55.65(5)
Pd8 Pd2 Co1 83.55(5)
Pd7 Pd2 Co1 54.10(5)
C1 Pd2 Co4 38.1(4)
C40 Pd2 Co4 155.0(3)
Pd4 Pd2 Co4 138.09(7)
Co2 Pd2 Co4 82.98(7)
Pd5 Pd2 Co4 110.22(6)
Pd3 Pd2 Co4 61.01(6)
Co5 Pd2 Co4 54.18(7)
Pd1 Pd2 Co4 110.22(6)
Pd8 Pd2 Co4 54.75(5)
Pd7 Pd2 Co4 78.10(6)
Co1 Pd2 Co4 54.73(6)
C23 Pd3 C65 103.5(14)
C23 Pd3 C4 117.5(7)
C65 Pd3 C4 58.8(16)
C23 Pd3 C74 61.7(16)
C65 Pd3 C74 120.4(19)
C4 Pd3 C74 77.4(13)
C23 Pd3 Co5 146.3(5)
C65 Pd3 Co5 45.7(14)
C4 Pd3 Co5 40.7(5)
C74 Pd3 Co5 116.7(13)
C23 Pd3 Pd2 150.7(5)
C65 Pd3 Pd2 95.4(12)
C4 Pd3 Pd2 91.4(5)
C74 Pd3 Pd2 126.0(15)
Co5 Pd3 Pd2 60.62(6)
C23 Pd3 Co7 42.4(5)
C65 Pd3 Co7 126.7(15)
C4 Pd3 Co7 157.8(5)
C74 Pd3 Co7 82.6(13)
Co5 Pd3 Co7 160.59(9)
Pd2 Pd3 Co7 108.31(7)
C23 Pd3 Pd8 92.4(5)
C65 Pd3 Pd8 98.0(15)
C4 Pd3 Pd8 144.6(5)
C74 Pd3 Pd8 136.7(13)
Co5 Pd3 Pd8 103.96(7)
Pd2 Pd3 Pd8 62.54(4)
Co7 Pd3 Pd8 57.15(6)
C23 Pd3 Pd5 98.6(5)
C65 Pd3 Pd5 151.2(13)
C4 Pd3 Pd5 124.9(5)
C74 Pd3 Pd5 86.4(13)
Co5 Pd3 Pd5 115.08(7)
Pd2 Pd3 Pd5 57.46(4)
Co7 Pd3 Pd5 62.54(5)
Pd8 Pd3 Pd5 62.49(4)
C23 Pd3 Co4 116.7(6)
C65 Pd3 Co4 44.6(14)
C4 Pd3 Co4 91.6(5)
C74 Pd3 Co4 165.0(13)
Co5 Pd3 Co4 55.28(7)
Pd2 Pd3 Co4 63.59(5)
Co7 Pd3 Co4 106.07(8)
Pd8 Pd3 Co4 56.35(6)
Pd5 Pd3 Co4 108.42(6)
C23 Pd3 Co8 59.8(5)
C65 Pd3 Co8 155.1(13)
C4 Pd3 Co8 110.2(5)
C74 Pd3 Co8 36.9(13)
Co5 Pd3 Co8 141.31(9)
Pd2 Pd3 Co8 107.68(7)
Co7 Pd3 Co8 54.88(7)
Pd8 Pd3 Co8 100.86(6)
Pd5 Pd3 Co8 53.71(6)
Co4 Pd3 Co8 157.21(8)
C3 Pd4 C40 154.6(6)
C3 Pd4 Pd2 144.1(4)
C40 Pd4 Pd2 50.2(4)
C3 Pd4 Co13 45.2(4)
C40 Pd4 Co13 116.8(4)
Pd2 Pd4 Co13 165.86(8)
C3 Pd4 Pd5 147.7(4)
C40 Pd4 Pd5 49.9(3)
Pd2 Pd4 Pd5 60.32(4)
Co13 Pd4 Pd5 117.51(7)
C3 Pd4 Co12 44.3(4)
C40 Pd4 Co12 114.4(3)
Pd2 Pd4 Co12 117.31(7)
Co13 Pd4 Co12 60.07(8)
Pd5 Pd4 Co12 162.86(7)
C3 Pd4 Pd1 85.1(4)
C40 Pd4 Pd1 93.9(4)
Pd2 Pd4 Pd1 61.86(4)
Co13 Pd4 Pd1 119.32(6)
Pd5 Pd4 Pd1 122.07(5)
Co12 Pd4 Pd1 59.71(7)
C3 Pd4 Pd6 89.7(4)
C40 Pd4 Pd6 93.9(3)
Pd2 Pd4 Pd6 121.01(6)
Co13 Pd4 Pd6 60.26(6)
Pd5 Pd4 Pd6 60.94(4)
Co12 Pd4 Pd6 120.28(7)
Pd1 Pd4 Pd6 171.19(6)
C3 Pd4 Pd9 90.0(4)
C40 Pd4 Pd9 113.2(3)
Pd2 Pd4 Pd9 90.98(5)
Co13 Pd4 Pd9 100.49(6)
Pd5 Pd4 Pd9 64.24(4)
Co12 Pd4 Pd9 132.28(7)
Pd1 Pd4 Pd9 114.04(5)
Pd6 Pd4 Pd9 58.75(4)
C3 Pd4 Pd7 88.7(4)
C40 Pd4 Pd7 112.5(4)
Pd2 Pd4 Pd7 62.99(4)
Co13 Pd4 Pd7 130.65(7)
Pd5 Pd4 Pd7 91.55(4)
Co12 Pd4 Pd7 102.31(6)
Pd1 Pd4 Pd7 58.82(4)
Pd6 Pd4 Pd7 114.05(5)
Pd9 Pd4 Pd7 55.33(4)
C3 Pd4 Co14 38.5(4)
C40 Pd4 Co14 154.4(3)
Pd2 Pd4 Co14 140.34(7)
Co13 Pd4 Co14 53.67(7)
Pd5 Pd4 Co14 109.99(6)
Co12 Pd4 Co14 82.65(7)
Pd1 Pd4 Co14 111.49(6)
Pd6 Pd4 Co14 60.61(5)
Pd9 Pd4 Co14 54.28(5)
Pd7 Pd4 Co14 80.00(6)
C3 Pd4 Co11 37.1(4)
C40 Pd4 Co11 151.2(4)
Pd2 Pd4 Co11 107.78(6)
Co13 Pd4 Co11 82.30(7)
Pd5 Pd4 Co11 142.32(6)
Co12 Pd4 Co11 54.52(6)
Pd1 Pd4 Co11 57.38(5)
Pd6 Pd4 Co11 114.73(6)
Pd9 Pd4 Co11 81.49(5)
Pd7 Pd4 Co11 54.34(5)
Co14 Pd4 Co11 54.14(6)
C2 Pd5 C40 155.5(5)
C2 Pd5 Pd4 143.5(4)
C40 Pd5 Pd4 51.5(4)
C2 Pd5 Co8 44.5(4)
C40 Pd5 Co8 115.1(4)
Pd4 Pd5 Co8 162.45(8)
C2 Pd5 Pd2 146.9(4)
C40 Pd5 Pd2 50.2(4)
Pd4 Pd5 Pd2 59.75(3)
Co8 Pd5 Pd2 123.33(8)
C2 Pd5 Pd6 84.6(5)
C40 Pd5 Pd6 95.9(4)
Pd4 Pd5 Pd6 62.18(4)
Co8 Pd5 Pd6 113.60(7)
Pd2 Pd5 Pd6 121.67(5)
C2 Pd5 Pd3 90.3(5)
C40 Pd5 Pd3 92.5(4)
Pd4 Pd5 Pd3 119.59(5)
Co8 Pd5 Pd3 68.00(7)
Pd2 Pd5 Pd3 60.12(4)
Pd6 Pd5 Pd3 169.45(5)
C2 Pd5 Co9 41.4(4)
C40 Pd5 Co9 119.3(4)
Pd4 Pd5 Co9 118.38(7)
Co8 Pd5 Co9 54.72(8)
Pd2 Pd5 Co9 168.87(7)
Pd6 Pd5 Co9 58.88(6)
Pd3 Pd5 Co9 121.70(6)
C2 Pd5 Co7 40.4(4)
C40 Pd5 Co7 150.3(5)
Pd4 Pd5 Co7 139.58(6)
Co8 Pd5 Co7 57.91(9)
Pd2 Pd5 Co7 106.67(6)
Pd6 Pd5 Co7 113.41(6)
Pd3 Pd5 Co7 57.86(6)
Co9 Pd5 Co7 81.76(7)
C2 Pd5 Pd8 90.8(4)
C40 Pd5 Pd8 111.3(4)
Pd4 Pd5 Pd8 88.49(4)
Co8 Pd5 Pd8 108.30(8)
Pd2 Pd5 Pd8 61.91(4)
Pd6 Pd5 Pd8 112.27(5)
Pd3 Pd5 Pd8 58.42(4)
Co9 Pd5 Pd8 129.05(6)
Co7 Pd5 Pd8 54.51(5)
C2 Pd5 Pd9 89.3(4)
C40 Pd5 Pd9 111.9(4)
Pd4 Pd5 Pd9 61.26(4)
Co8 Pd5 Pd9 132.93(7)
Pd2 Pd5 Pd9 89.01(4)
Pd6 Pd5 Pd9 58.16(4)
Pd3 Pd5 Pd9 112.63(5)
Co9 Pd5 Pd9 99.53(7)
Co7 Pd5 Pd9 81.98(6)
Pd8 Pd5 Pd9 54.23(3)
C2 Pd5 Co6 37.6(4)
C40 Pd5 Co6 154.2(4)
Pd4 Pd5 Co6 107.03(6)
Co8 Pd5 Co6 82.04(7)
Pd2 Pd5 Co6 137.37(6)
Pd6 Pd5 Co6 58.55(6)
Pd3 Pd5 Co6 112.44(6)
Co9 Pd5 Co6 53.48(7)
Co7 Pd5 Co6 54.86(6)
Pd8 Pd5 Co6 78.43(6)
Pd9 Pd5 Co6 53.24(5)
C89 Pd6 C34 51.1(19)
C89 Pd6 C24 75(2)
C34 Pd6 C24 112.8(8)
C89 Pd6 C25 126.5(19)
C34 Pd6 C25 97.2(8)
C24 Pd6 C25 83.4(8)
C89 Pd6 C88 83(3)
C34 Pd6 C88 32.5(19)
C24 Pd6 C88 128.8(17)
C25 Pd6 C88 72.9(19)
C89 Pd6 Co13 40.2(19)
C34 Pd6 Co13 46.2(6)
C24 Pd6 Co13 112.6(5)
C25 Pd6 Co13 143.1(5)
C88 Pd6 Co13 71.2(19)
C89 Pd6 Co9 114.5(19)
C34 Pd6 Co9 149.3(6)
C24 Pd6 Co9 40.8(5)
C25 Pd6 Co9 68.8(6)
C88 Pd6 Co9 141.3(18)
Co13 Pd6 Co9 144.20(9)
C89 Pd6 Pd5 129.4(18)
C34 Pd6 Pd5 149.1(6)
C24 Pd6 Pd5 94.5(5)
C25 Pd6 Pd5 100.3(5)
C88 Pd6 Pd5 133.6(18)
Co13 Pd6 Pd5 110.77(7)
Co9 Pd6 Pd5 61.60(6)
C89 Pd6 Pd9 139.1(19)
C34 Pd6 Pd9 96.6(6)
C24 Pd6 Pd9 145.7(5)
C25 Pd6 Pd9 75.4(6)
C88 Pd6 Pd9 70.1(18)
Co13 Pd6 Pd9 100.33(6)
Co9 Pd6 Pd9 105.48(7)
Pd5 Pd6 Pd9 63.91(4)
C89 Pd6 Pd4 92.2(19)
C34 Pd6 Pd4 93.2(5)
C24 Pd6 Pd4 130.1(5)
C25 Pd6 Pd4 136.7(6)
C88 Pd6 Pd4 96.2(16)
Co13 Pd6 Pd4 57.11(6)
Co9 Pd6 Pd4 115.94(7)
Pd5 Pd6 Pd4 56.88(4)
Pd9 Pd6 Pd4 61.63(4)
C89 Pd6 Co6 160.2(19)
C34 Pd6 Co6 126.4(6)
C24 Pd6 Co6 90.7(5)
C25 Pd6 Co6 36.0(5)
C88 Pd6 Co6 95(2)
Co13 Pd6 Co6 156.67(8)
Co9 Pd6 Co6 56.06(7)
Pd5 Pd6 Co6 64.55(5)
Pd9 Pd6 Co6 56.59(6)
Pd4 Pd6 Co6 107.63(7)
C41 Pd7 C83 102.9(12)
C41 Pd7 C14 102.8(6)
C83 Pd7 C14 74.0(13)
C41 Pd7 C63 86.1(13)
C83 Pd7 C63 93.8(17)
C14 Pd7 C63 23.6(13)
C41 Pd7 C37 86.5(6)
C83 Pd7 C37 24.7(13)
C14 Pd7 C37 95.5(7)
C63 Pd7 C37 111.2(12)
C41 Pd7 Pd8 51.2(4)
C83 Pd7 Pd8 154.1(11)
C14 Pd7 Pd8 107.2(5)
C63 Pd7 Pd8 83.8(14)
C37 Pd7 Pd8 135.0(5)
C41 Pd7 Co1 124.2(4)
C83 Pd7 Co1 102.2(13)
C14 Pd7 Co1 40.9(5)
C63 Pd7 Co1 43.3(11)
C37 Pd7 Co1 126.9(5)
Pd8 Pd7 Co1 93.70(7)
C41 Pd7 Pd9 51.1(4)
C83 Pd7 Pd9 107.3(13)
C14 Pd7 Pd9 153.8(5)
C63 Pd7 Pd9 135.0(13)
C37 Pd7 Pd9 82.7(5)
Pd8 Pd7 Pd9 59.94(4)
Co1 Pd7 Pd9 150.33(7)
C41 Pd7 Co11 121.1(4)
C83 Pd7 Co11 39.9(11)
C14 Pd7 Co11 103.7(6)
C63 Pd7 Co11 127.1(14)
C37 Pd7 Co11 39.6(5)
Pd8 Pd7 Co11 149.07(7)
Co1 Pd7 Co11 109.97(6)
Pd9 Pd7 Co11 91.51(7)
C41 Pd7 Pd1 169.7(3)
C83 Pd7 Pd1 85.1(11)
C14 Pd7 Pd1 85.6(5)
C63 Pd7 Pd1 100.1(12)
C37 Pd7 Pd1 98.8(5)
Pd8 Pd7 Pd1 120.83(5)
Co1 Pd7 Pd1 59.10(6)
Pd9 Pd7 Pd1 120.50(5)
Co11 Pd7 Pd1 61.34(6)
C41 Pd7 Pd4 112.1(4)
C83 Pd7 Pd4 105.4(12)
C14 Pd7 Pd4 144.0(5)
C63 Pd7 Pd4 149.1(11)
C37 Pd7 Pd4 95.1(5)
Pd8 Pd7 Pd4 88.73(4)
Co1 Pd7 Pd4 107.81(6)
Pd9 Pd7 Pd4 61.87(4)
Co11 Pd7 Pd4 65.65(5)
Pd1 Pd7 Pd4 58.76(4)
C41 Pd7 Pd2 112.6(4)
C83 Pd7 Pd2 143.7(11)
C14 Pd7 Pd2 104.3(5)
C63 Pd7 Pd2 96.0(11)
C37 Pd7 Pd2 148.1(5)
Pd8 Pd7 Pd2 61.99(4)
Co1 Pd7 Pd2 64.07(6)
Pd9 Pd7 Pd2 89.81(4)
Co11 Pd7 Pd2 110.21(6)
Pd1 Pd7 Pd2 58.87(4)
Pd4 Pd7 Pd2 54.56(3)
C41 Pd8 C27 102.0(6)
C41 Pd8 C64 99.6(15)
C27 Pd8 C64 76.4(14)
C41 Pd8 C73 83.5(14)
C27 Pd8 C73 23.1(13)
C64 Pd8 C73 93.0(17)
C41 Pd8 C15 83.7(6)
C27 Pd8 C15 95.0(7)
C64 Pd8 C15 22.4(14)
C73 Pd8 C15 106.8(11)
C41 Pd8 Co7 122.9(4)
C27 Pd8 Co7 40.5(5)
C64 Pd8 Co7 105.7(15)
C73 Pd8 Co7 45.5(12)
C15 Pd8 Co7 127.9(5)
C41 Pd8 Pd7 51.1(3)
C27 Pd8 Pd7 153.1(6)
C64 Pd8 Pd7 105.1(15)
C73 Pd8 Pd7 132.9(14)
C15 Pd8 Pd7 82.9(5)
Co7 Pd8 Pd7 149.18(7)
C41 Pd8 Pd9 51.2(4)
C27 Pd8 Pd9 105.3(6)
C64 Pd8 Pd9 150.7(14)
C73 Pd8 Pd9 83.0(13)
C15 Pd8 Pd9 133.1(4)
Co7 Pd8 Pd9 92.03(7)
Pd7 Pd8 Pd9 60.22(5)
C41 Pd8 Co4 116.5(4)
C27 Pd8 Co4 107.8(6)
C64 Pd8 Co4 40.6(11)
C73 Pd8 Co4 129.3(12)
C15 Pd8 Co4 39.8(4)
Co7 Pd8 Co4 115.97(8)
Pd7 Pd8 Co4 87.71(6)
Pd9 Pd8 Co4 146.66(7)
C41 Pd8 Pd3 171.0(3)
C27 Pd8 Pd3 85.8(6)
C64 Pd8 Pd3 86.5(14)
C73 Pd8 Pd3 102.9(13)
C15 Pd8 Pd3 100.2(4)
Co7 Pd8 Pd3 60.83(7)
Pd7 Pd8 Pd3 120.99(5)
Pd9 Pd8 Pd3 122.73(6)
Co4 Pd8 Pd3 64.28(6)
C41 Pd8 Pd2 113.6(3)
C27 Pd8 Pd2 143.2(5)
C64 Pd8 Pd2 105.4(11)
C73 Pd8 Pd2 151.7(11)
C15 Pd8 Pd2 97.7(4)
Co7 Pd8 Pd2 107.62(7)
Pd7 Pd8 Pd2 63.15(4)
Pd9 Pd8 Pd2 90.62(5)
Co4 Pd8 Pd2 64.81(5)
Pd3 Pd8 Pd2 58.03(4)
C41 Pd8 Pd5 114.2(4)
C27 Pd8 Pd5 102.4(5)
C64 Pd8 Pd5 145.4(14)
C73 Pd8 Pd5 97.9(10)
C15 Pd8 Pd5 151.2(4)
Co7 Pd8 Pd5 62.48(6)
Pd7 Pd8 Pd5 91.23(4)
Pd9 Pd8 Pd5 63.65(5)
Co4 Pd8 Pd5 112.07(6)
Pd3 Pd8 Pd5 59.09(4)
Pd2 Pd8 Pd5 55.07(3)
C41 Pd9 C36 104.2(7)
C41 Pd9 C71 98.5(15)
C36 Pd9 C71 73.7(18)
C41 Pd9 C82 86.2(17)
C36 Pd9 C82 21.4(16)
C71 Pd9 C82 88(2)
C41 Pd9 Co6 118.2(3)
C36 Pd9 Co6 102.7(7)
C71 Pd9 Co6 40.7(14)
C82 Pd9 Co6 122.2(15)
C41 Pd9 Pd8 51.2(4)
C36 Pd9 Pd8 155.1(6)
C71 Pd9 Pd8 103.5(17)
C82 Pd9 Pd8 136.8(17)
Co6 Pd9 Pd8 88.88(7)
C41 Pd9 Pd7 50.9(3)
C36 Pd9 Pd7 110.0(7)
C71 Pd9 Pd7 149.4(15)
C82 Pd9 Pd7 89.7(15)
Co6 Pd9 Pd7 147.15(7)
Pd8 Pd9 Pd7 59.84(5)
C41 Pd9 Co14 119.5(4)
C36 Pd9 Co14 41.4(5)
C71 Pd9 Co14 108.6(17)
C82 Pd9 Co14 44.0(14)
Co6 Pd9 Co14 117.53(8)
Pd8 Pd9 Co14 147.86(7)
Pd7 Pd9 Co14 90.03(6)
C41 Pd9 Pd6 170.0(4)
C36 Pd9 Pd6 85.0(6)
C71 Pd9 Pd6 87.9(14)
C82 Pd9 Pd6 101.9(16)
Co6 Pd9 Pd6 62.53(6)
Pd8 Pd9 Pd6 119.90(6)
Pd7 Pd9 Pd6 122.39(5)
Co14 Pd9 Pd6 64.94(6)
C41 Pd9 Pd4 112.9(4)
C36 Pd9 Pd4 106.7(5)
C71 Pd9 Pd4 146.9(14)
C82 Pd9 Pd4 104.0(12)
Co6 Pd9 Pd4 110.80(7)
Pd8 Pd9 Pd4 89.20(5)
Pd7 Pd9 Pd4 62.80(4)
Co14 Pd9 Pd4 65.28(5)
Pd6 Pd9 Pd4 59.62(4)
C41 Pd9 Pd5 112.7(4)
C36 Pd9 Pd5 142.8(6)
C71 Pd9 Pd5 104.6(15)
C82 Pd9 Pd5 155.1(14)
Co6 Pd9 Pd5 64.34(6)
Pd8 Pd9 Pd5 62.12(5)
Pd7 Pd9 Pd5 90.16(4)
Co14 Pd9 Pd5 111.07(6)
Pd6 Pd9 Pd5 57.92(4)
Pd4 Pd9 Pd5 54.50(3)
C62 Co1 C14 65(3)
C62 Co1 C13 38(3)
C14 Co1 C13 99.2(10)
C62 Co1 C1 151(3)
C14 Co1 C1 143.7(8)
C13 Co1 C1 113.8(8)
C62 Co1 C11 77(3)
C14 Co1 C11 92.0(10)
C13 Co1 C11 91.4(10)
C1 Co1 C11 101.2(9)
C62 Co1 C63 94(3)
C14 Co1 C63 31.0(17)
C13 Co1 C63 130.0(19)
C1 Co1 C63 115.3(18)
C11 Co1 C63 87.5(18)
C62 Co1 C59 84(3)
C14 Co1 C59 106.5(17)
C13 Co1 C59 89(2)
C1 Co1 C59 89.3(18)
C11 Co1 C59 14.5(19)
C63 Co1 C59 100(2)
C62 Co1 Co3 122(2)
C14 Co1 Co3 134.5(7)
C13 Co1 Co3 108.6(6)
C1 Co1 Co3 48.3(4)
C11 Co1 Co3 53.0(7)
C63 Co1 Co3 110.1(18)
C59 Co1 Co3 41.3(18)
C62 Co1 Pd7 96(2)
C14 Co1 Pd7 58.8(7)
C13 Co1 Pd7 101.1(6)
C1 Co1 Pd7 98.9(4)
C11 Co1 Pd7 149.5(7)
C63 Co1 Pd7 63.1(17)
C59 Co1 Pd7 163.1(17)
Co3 Co1 Pd7 142.50(10)
C62 Co1 Pd1 73(3)
C14 Co1 Pd1 100.6(7)
C13 Co1 Pd1 47.9(6)
C1 Co1 Pd1 91.5(4)
C11 Co1 Pd1 138.7(8)
C63 Co1 Pd1 122.1(17)
C59 Co1 Pd1 132.2(18)
Co3 Co1 Pd1 124.87(10)
Pd7 Co1 Pd1 62.69(6)
C62 Co1 Co2 107(3)
C14 Co1 Co2 165.3(7)
C13 Co1 Co2 69.9(7)
C1 Co1 Co2 44.2(4)
C11 Co1 Co2 98.0(7)
C63 Co1 Co2 159.4(17)
C59 Co1 Co2 83.8(16)
Co3 Co1 Co2 60.04(9)
Pd7 Co1 Co2 112.38(9)
Pd1 Co1 Co2 64.84(7)
C62 Co1 Co4 163(3)
C14 Co1 Co4 103.2(7)
C13 Co1 Co4 157.1(7)
C1 Co1 Co4 43.4(4)
C11 Co1 Co4 92.3(8)
C63 Co1 Co4 72.7(18)
C59 Co1 Co4 89.2(19)
Co3 Co1 Co4 57.36(8)
Pd7 Co1 Co4 86.80(8)
Pd1 Co1 Co4 122.05(9)
Co2 Co1 Co4 87.27(9)
C60 Co2 C9 93(3)
C60 Co2 C12 38(3)
C9 Co2 C12 99.2(10)
C60 Co2 C58 108(3)
C9 Co2 C58 24.1(18)
C12 Co2 C58 122.7(19)
C60 Co2 C1 131(3)
C9 Co2 C1 125.8(9)
C12 Co2 C1 134.5(8)
C58 Co2 C1 102.7(18)
C60 Co2 C61 95(4)
C9 Co2 C61 68(3)
C12 Co2 C61 64(3)
C58 Co2 C61 85(3)
C1 Co2 C61 124(3)
C60 Co2 C10 51(3)
C9 Co2 C10 97.7(10)
C12 Co2 C10 87.9(9)
C58 Co2 C10 93(2)
C1 Co2 C10 91.7(7)
C61 Co2 C10 144(3)
C60 Co2 Co5 92(3)
C9 Co2 Co5 117.2(8)
C12 Co2 Co5 120.5(7)
C58 Co2 Co5 97.3(18)
C1 Co2 Co5 47.4(4)
C61 Co2 Co5 171(3)
C10 Co2 Co5 44.6(6)
C60 Co2 Co3 142(3)
C9 Co2 Co3 80.3(8)
C12 Co2 Co3 179.5(7)
C58 Co2 Co3 56.8(17)
C1 Co2 Co3 45.9(4)
C61 Co2 Co3 116(3)
C10 Co2 Co3 92.3(6)
Co5 Co2 Co3 59.88(9)
C60 Co2 Pd2 95(3)
C9 Co2 Pd2 172.0(8)
C12 Co2 Pd2 86.3(7)
C58 Co2 Pd2 151.0(17)
C1 Co2 Pd2 48.2(4)
C61 Co2 Pd2 110(3)
C10 Co2 Pd2 88.2(6)
Co5 Co2 Pd2 63.84(7)
Co3 Co2 Pd2 94.16(8)
C60 Co2 Co1 158(3)
C9 Co2 Co1 105.0(8)
C12 Co2 Co1 124.2(7)
C58 Co2 Co1 93.1(18)
C1 Co2 Co1 44.3(4)
C61 Co2 Co1 80(3)
C10 Co2 Co1 135.7(6)
Co5 Co2 Co1 91.16(9)
Co3 Co2 Co1 55.86(8)
Pd2 Co2 Co1 67.03(7)
C60 Co2 Pd1 103(3)
C9 Co2 Pd1 116.5(8)
C12 Co2 Pd1 66.8(7)
C58 Co2 Pd1 127.3(19)
C1 Co2 Pd1 85.5(4)
C61 Co2 Pd1 50(3)
C10 Co2 Pd1 139.5(6)
Co5 Co2 Pd1 123.00(9)
Co3 Co2 Pd1 113.29(10)
Pd2 Co2 Pd1 60.36(6)
Co1 Co2 Pd1 57.44(7)
C59 Co3 C8 82(2)
C59 Co3 C54 104(3)
C8 Co3 C54 24(2)
C59 Co3 C7 96(2)
C8 Co3 C7 96.9(10)
C54 Co3 C7 84(2)
C59 Co3 C1 106(2)
C8 Co3 C1 159.5(9)
C54 Co3 C1 149(2)
C7 Co3 C1 101.0(7)
C59 Co3 C11 13(3)
C8 Co3 C11 93.3(10)
C54 Co3 C11 113(2)
C7 Co3 C11 88.5(9)
C1 Co3 C11 97.1(8)
C59 Co3 C58 83(3)
C8 Co3 C58 70.4(19)
C54 Co3 C58 84(3)
C7 Co3 C58 167.3(18)
C1 Co3 C58 91.4(18)
C11 Co3 C58 92.6(18)
C59 Co3 C57 107(3)
C8 Co3 C57 105.5(14)
C54 Co3 C57 89(2)
C7 Co3 C57 12.8(13)
C1 Co3 C57 90.7(12)
C11 Co3 C57 97.5(14)
C58 Co3 C57 169(2)
C59 Co3 Co1 57(2)
C8 Co3 Co1 137.6(8)
C54 Co3 Co1 161(2)
C7 Co3 Co1 98.8(6)
C1 Co3 Co1 48.8(4)
C11 Co3 Co1 48.3(6)
C58 Co3 Co1 91.3(17)
C57 Co3 Co1 97.9(12)
C59 Co3 Co4 109(2)
C8 Co3 Co4 148.1(8)
C54 Co3 Co4 128(2)
C7 Co3 Co4 53.0(6)
C1 Co3 Co4 48.1(4)
C11 Co3 Co4 95.9(6)
C58 Co3 Co4 139.3(17)
C57 Co3 Co4 43.0(11)
Co1 Co3 Co4 66.31(9)
C59 Co3 Co5 152(2)
C8 Co3 Co5 120.5(8)
C54 Co3 Co5 102(2)
C7 Co3 Co5 97.6(6)
C1 Co3 Co5 47.2(4)
C11 Co3 Co5 144.3(6)
C58 Co3 Co5 88.9(16)
C57 Co3 Co5 85.0(12)
Co1 Co3 Co5 96.02(10)
Co4 Co3 Co5 62.08(9)
C59 Co3 Co2 97(2)
C8 Co3 Co2 114.7(8)
C54 Co3 Co2 122(2)
C7 Co3 Co2 147.2(6)
C1 Co3 Co2 46.4(4)
C11 Co3 Co2 97.8(7)
C58 Co3 Co2 45.1(17)
C57 Co3 Co2 135.8(11)
Co1 Co3 Co2 64.10(9)
Co4 Co3 Co2 94.28(10)
Co5 Co3 Co2 59.48(9)
C5 Co4 C64 67(2)
C5 Co4 C15 94.5(10)
C64 Co4 C15 32.9(18)
C5 Co4 C57 68.4(17)
C64 Co4 C57 91(2)
C15 Co4 C57 85.5(17)
C5 Co4 C1 135.4(9)
C64 Co4 C1 150.0(17)
C15 Co4 C1 129.7(8)
C57 Co4 C1 114.8(16)
C5 Co4 C7 89.9(9)
C64 Co4 C7 107.5(18)
C15 Co4 C7 91.2(8)
C57 Co4 C7 22.9(15)
C1 Co4 C7 94.3(6)
C5 Co4 C65 41.6(15)
C64 Co4 C65 105(2)
C15 Co4 C65 135.8(16)
C57 Co4 C65 82(2)
C1 Co4 C65 93.8(15)
C7 Co4 C65 93.2(17)
C5 Co4 Co3 120.2(7)
C64 Co4 Co3 149.3(19)
C15 Co4 Co3 119.8(7)
C57 Co4 Co3 67.5(16)
C1 Co4 Co3 47.7(4)
C7 Co4 Co3 46.6(5)
C65 Co4 Co3 94.0(16)
C5 Co4 Co5 89.4(7)
C64 Co4 Co5 149(2)
C15 Co4 Co5 175.2(6)
C57 Co4 Co5 98.6(16)
C1 Co4 Co5 46.2(4)
C7 Co4 Co5 91.6(5)
C65 Co4 Co5 47.9(14)
Co3 Co4 Co5 60.21(9)
C5 Co4 Pd8 92.1(7)
C64 Co4 Pd8 54.6(17)
C15 Co4 Pd8 67.4(6)
C57 Co4 Pd8 145.6(16)
C1 Co4 Pd8 99.1(4)
C7 Co4 Pd8 158.6(5)
C65 Co4 Pd8 102.4(16)
Co3 Co4 Pd8 144.26(10)
Co5 Co4 Pd8 109.64(10)
C5 Co4 Co1 176.5(7)
C64 Co4 Co1 115.9(19)
C15 Co4 Co1 87.1(7)
C57 Co4 Co1 108.6(16)
C1 Co4 Co1 43.5(4)
C7 Co4 Co1 86.9(5)
C65 Co4 Co1 137.1(14)
Co3 Co4 Co1 56.33(8)
Co5 Co4 Co1 89.20(9)
Pd8 Co4 Co1 91.39(8)
C5 Co4 Pd3 64.3(7)
C64 Co4 Pd3 91.5(19)
C15 Co4 Pd3 120.4(7)
C57 Co4 Pd3 126.8(16)
C1 Co4 Pd3 84.9(4)
C7 Co4 Pd3 139.0(6)
C65 Co4 Pd3 46.2(16)
Co3 Co4 Pd3 118.83(10)
Co5 Co4 Pd3 58.88(7)
Pd8 Co4 Pd3 59.37(6)
Co1 Co4 Pd3 117.53(8)
C56 Co5 C4 90(3)
C56 Co5 C10 66(3)
C4 Co5 C10 97.5(9)
C56 Co5 C6 34(3)
C4 Co5 C6 94.8(10)
C10 Co5 C6 99.3(10)
C56 Co5 C1 127(3)
C4 Co5 C1 143.2(7)
C10 Co5 C1 98.3(8)
C6 Co5 C1 115.0(9)
C56 Co5 C55 100(3)
C4 Co5 C55 47.0(16)
C10 Co5 C55 61.2(17)
C6 Co5 C55 127.0(18)
C1 Co5 C55 116.3(17)
C56 Co5 C65 107(3)
C4 Co5 C65 68.9(18)
C10 Co5 C65 165.5(17)
C6 Co5 C65 77.5(18)
C1 Co5 C65 95.9(16)
C55 Co5 C65 109(2)
C56 Co5 Co2 97(2)
C4 Co5 Co2 140.0(6)
C10 Co5 Co2 51.6(7)
C6 Co5 Co2 112.9(8)
C1 Co5 Co2 47.0(4)
C55 Co5 Co2 93.0(16)
C65 Co5 Co2 142.8(16)
C56 Co5 Co3 84(3)
C4 Co5 Co3 159.3(6)
C10 Co5 Co3 98.3(7)
C6 Co5 Co3 69.4(8)
C1 Co5 Co3 46.3(4)
C55 Co5 Co3 153.6(16)
C65 Co5 Co3 93.9(17)
Co2 Co5 Co3 60.65(9)
C56 Co5 Co4 129(3)
C4 Co5 Co4 113.4(6)
C10 Co5 Co4 143.9(7)
C6 Co5 Co4 96.4(8)
C1 Co5 Co4 45.6(4)
C55 Co5 Co4 129.3(16)
C65 Co5 Co4 50.5(16)
Co2 Co5 Co4 92.33(10)
Co3 Co5 Co4 57.71(8)
C56 Co5 Pd3 141(2)
C4 Co5 Pd3 54.3(6)
C10 Co5 Pd3 126.5(7)
C6 Co5 Pd3 124.6(8)
C1 Co5 Pd3 89.9(4)
C55 Co5 Pd3 67.8(15)
C65 Co5 Pd3 50.0(17)
Co2 Co5 Pd3 119.49(10)
Co3 Co5 Pd3 123.28(10)
Co4 Co5 Pd3 65.85(7)
C56 Co5 Pd2 155(3)
C4 Co5 Pd2 101.4(6)
C10 Co5 Pd2 89.4(7)
C6 Co5 Pd2 160.4(8)
C1 Co5 Pd2 45.9(4)
C55 Co5 Pd2 72.6(16)
C65 Co5 Pd2 98.0(15)
Co2 Co5 Pd2 59.67(7)
Co3 Co5 Pd2 92.13(9)
Co4 Co5 Pd2 67.19(7)
Pd3 Co5 Pd2 59.84(6)
C25 Co6 C71 76(2)
C25 Co6 C26 101.9(11)
C71 Co6 C26 31.6(19)
C25 Co6 C2 129.4(10)
C71 Co6 C2 149(2)
C26 Co6 C2 128.7(9)
C25 Co6 C16 86.9(12)
C71 Co6 C16 108(2)
C26 Co6 C16 92.7(10)
C2 Co6 C16 92.6(7)
C25 Co6 C66 100.3(18)
C71 Co6 C66 103(2)
C26 Co6 C66 81.5(14)
C2 Co6 C66 90.8(8)
C16 Co6 C66 16(2)
C25 Co6 Co10 117.6(10)
C71 Co6 Co10 142.8(19)
C26 Co6 Co10 113.7(8)
C2 Co6 Co10 49.0(3)
C16 Co6 Co10 44.0(7)
C66 Co6 Co10 42.7(7)
C25 Co6 Co9 84.0(9)
C71 Co6 Co9 155(2)
C26 Co6 Co9 173.3(8)
C2 Co6 Co9 45.7(4)
C16 Co6 Co9 84.4(7)
C66 Co6 Co9 94.4(11)
Co10 Co6 Co9 60.22(9)
C25 Co6 Pd9 93.2(10)
C71 Co6 Pd9 55.1(19)
C26 Co6 Pd9 70.1(7)
C2 Co6 Pd9 100.8(3)
C16 Co6 Pd9 162.4(7)
C66 Co6 Pd9 150.5(15)
Co10 Co6 Pd9 145.95(11)
Co9 Co6 Pd9 113.13(10)
C25 Co6 Co7 173.0(9)
C71 Co6 Co7 111(2)
C26 Co6 Co7 84.9(7)
C2 Co6 Co7 44.0(4)
C16 Co6 Co7 91.0(7)
C66 Co6 Co7 78.8(15)
Co10 Co6 Co7 57.19(9)
Co9 Co6 Co7 89.15(11)
Pd9 Co6 Co7 90.83(9)
C25 Co6 Pd6 60.0(9)
C71 Co6 Pd6 96.3(19)
C26 Co6 Pd6 125.1(7)
C2 Co6 Pd6 85.2(4)
C16 Co6 Pd6 132.4(7)
C66 Co6 Pd6 148.0(17)
Co10 Co6 Pd6 120.64(10)
Co9 Co6 Pd6 60.64(7)
Pd9 Co6 Pd6 60.88(6)
Co7 Co6 Pd6 117.53(10)
C72 Co7 C27 66.8(19)
C72 Co7 C69 73(3)
C27 Co7 C69 99.2(17)
C72 Co7 C23 35.7(17)
C27 Co7 C23 99.4(10)
C69 Co7 C23 81(2)
C72 Co7 C2 148.7(18)
C27 Co7 C2 143.5(8)
C69 Co7 C2 101.3(17)
C23 Co7 C2 113.5(7)
C72 Co7 C19 83.1(18)
C27 Co7 C19 92.1(10)
C69 Co7 C19 16(2)
C23 Co7 C19 96.0(9)
C2 Co7 C19 99.5(8)
C72 Co7 C73 93(2)
C27 Co7 C73 30.0(16)
C69 Co7 C73 94(2)
C23 Co7 C73 127.9(17)
C2 Co7 C73 118.4(16)
C19 Co7 C73 80.5(18)
C72 Co7 Co10 121.9(17)
C27 Co7 Co10 135.3(7)
C69 Co7 Co10 53.0(17)
C23 Co7 Co10 107.9(6)
C2 Co7 Co10 48.9(3)
C19 Co7 Co10 51.1(7)
C73 Co7 Co10 109.3(17)
C72 Co7 Pd8 94.0(17)
C27 Co7 Pd8 55.0(7)
C69 Co7 Pd8 154.1(15)
C23 Co7 Pd8 102.0(6)
C2 Co7 Pd8 101.0(3)
C19 Co7 Pd8 144.4(8)
C73 Co7 Pd8 64.1(16)
Co10 Co7 Pd8 144.14(11)
C72 Co7 Co8 104.8(18)
C27 Co7 Co8 164.6(7)
C69 Co7 Co8 90.2(16)
C23 Co7 Co8 69.9(6)
C2 Co7 Co8 43.8(4)
C19 Co7 Co8 99.9(8)
C73 Co7 Co8 162.2(16)
Co10 Co7 Co8 60.00(8)
Pd8 Co7 Co8 115.10(10)
C72 Co7 Co6 165.8(17)
C27 Co7 Co6 103.4(8)
C69 Co7 Co6 99(2)
C23 Co7 Co6 156.8(6)
C2 Co7 Co6 43.5(4)
C19 Co7 Co6 87.1(7)
C73 Co7 Co6 75.3(16)
Co10 Co7 Co6 57.10(9)
Pd8 Co7 Co6 88.05(9)
Co8 Co7 Co6 86.94(10)
C72 Co7 Pd3 69.1(17)
C27 Co7 Pd3 96.4(7)
C69 Co7 Pd3 129(2)
C23 Co7 Pd3 48.6(6)
C2 Co7 Pd3 93.9(4)
C19 Co7 Pd3 144.6(7)
C73 Co7 Pd3 121.0(17)
Co10 Co7 Pd3 128.27(11)
Pd8 Co7 Pd3 62.02(6)
Co8 Co7 Pd3 68.30(8)
Co6 Co7 Pd3 123.75(10)
C20 Co8 C77 71(2)
C20 Co8 C22 97.8(11)
C77 Co8 C22 76(2)
C20 Co8 C74 72(2)
C77 Co8 C74 106(3)
C22 Co8 C74 49(2)
C20 Co8 C2 133.4(9)
C77 Co8 C2 117(2)
C22 Co8 C2 128.8(8)
C74 Co8 C2 135(2)
C20 Co8 C76 33.7(18)
C77 Co8 C76 96(3)
C22 Co8 C76 127.0(18)
C74 Co8 C76 86(3)
C2 Co8 C76 101.9(17)
C20 Co8 C21 96.9(10)
C77 Co8 C21 30(2)
C22 Co8 C21 86.7(10)
C74 Co8 C21 130(2)
C2 Co8 C21 88.5(7)
C76 Co8 C21 111.9(19)
C20 Co8 Co9 119.0(8)
C77 Co8 Co9 69(2)
C22 Co8 Co9 115.1(8)
C74 Co8 Co9 163.3(19)
C2 Co8 Co9 47.7(5)
C76 Co8 Co9 110.0(18)
C21 Co8 Co9 41.1(6)
C20 Co8 Co10 86.8(8)
C77 Co8 Co10 103.2(19)
C22 Co8 Co10 174.7(8)
C74 Co8 Co10 135.8(19)
C2 Co8 Co10 46.8(3)
C76 Co8 Co10 58.2(17)
C21 Co8 Co10 90.2(6)
Co9 Co8 Co10 60.14(10)
C20 Co8 Pd5 174.5(8)
C77 Co8 Pd5 113(2)
C22 Co8 Pd5 80.9(8)
C74 Co8 Pd5 103(2)
C2 Co8 Pd5 48.0(3)
C76 Co8 Pd5 144.7(17)
C21 Co8 Pd5 88.3(6)
Co9 Co8 Pd5 66.13(9)
Co10 Co8 Pd5 94.77(9)
C20 Co8 Co7 111.6(8)
C77 Co8 Co7 158.0(18)
C22 Co8 Co7 123.6(8)
C74 Co8 Co7 96(2)
C2 Co8 Co7 44.4(4)
C76 Co8 Co7 80.1(17)
C21 Co8 Co7 132.7(6)
Co9 Co8 Co7 91.57(11)
Co10 Co8 Co7 56.29(9)
Pd5 Co8 Co7 65.30(8)
C20 Co8 Pd3 116.3(8)
C77 Co8 Pd3 143.0(19)
C22 Co8 Pd3 67.2(8)
C74 Co8 Pd3 51(2)
C2 Co8 Pd3 85.0(4)
C76 Co8 Pd3 108.7(19)
C21 Co8 Pd3 139.4(6)
Co9 Co8 Pd3 123.36(11)
Co10 Co8 Pd3 113.10(12)
Pd5 Co8 Pd3 58.29(6)
Co7 Co8 Pd3 56.82(8)
C21 Co9 C17 90.5(12)
C21 Co9 C24 96.6(11)
C17 Co9 C24 91.0(10)
C21 Co9 C2 105.7(10)
C17 Co9 C2 120.2(9)
C24 Co9 C2 140.7(7)
C21 Co9 C70 54(2)
C17 Co9 C70 120(2)
C24 Co9 C70 55(2)
C2 Co9 C70 115(2)
C21 Co9 Co8 58.8(9)
C17 Co9 Co8 111.6(8)
C24 Co9 Co8 145.3(6)
C2 Co9 Co8 47.3(4)
C70 Co9 Co8 90(2)
C21 Co9 Co10 104.5(9)
C17 Co9 Co10 73.0(8)
C24 Co9 Co10 153.3(6)
C2 Co9 Co10 47.4(3)
C70 Co9 Co10 151(2)
Co8 Co9 Co10 61.33(10)
C21 Co9 Co6 151.0(9)
C17 Co9 Co6 103.4(9)
C24 Co9 Co6 108.2(6)
C2 Co9 Co6 45.4(4)
C70 Co9 Co6 132(2)
Co8 Co9 Co6 92.31(12)
Co10 Co9 Co6 57.42(8)
C21 Co9 Pd6 126.2(8)
C17 Co9 Pd6 128.0(8)
C24 Co9 Pd6 53.8(6)
C2 Co9 Pd6 87.0(4)
C70 Co9 Pd6 73(2)
Co8 Co9 Pd6 118.66(12)
Co10 Co9 Pd6 120.50(11)
Co6 Co9 Pd6 63.30(8)
C21 Co9 Pd5 94.0(8)
C17 Co9 Pd5 164.4(9)
C24 Co9 Pd5 103.3(6)
C2 Co9 Pd5 44.1(3)
C70 Co9 Pd5 74(2)
Co8 Co9 Pd5 59.15(8)
Co10 Co9 Pd5 91.39(9)
Co6 Co9 Pd5 66.35(7)
Pd6 Co9 Pd5 59.51(6)
C66 Co10 C18 101(3)
C66 Co10 C68 86(3)
C18 Co10 C68 24(2)
C66 Co10 C16 20(3)
C18 Co10 C16 102.1(12)
C68 Co10 C16 82(2)
C66 Co10 C2 107(3)
C18 Co10 C2 151.7(9)
C68 Co10 C2 154(2)
C16 Co10 C2 102.4(10)
C66 Co10 C19 72(2)
C18 Co10 C19 95.3(11)
C68 Co10 C19 108(2)
C16 Co10 C19 92.3(10)
C2 Co10 C19 97.6(9)
C66 Co10 C69 87(3)
C18 Co10 C69 92(2)
C68 Co10 C69 109(3)
C16 Co10 C69 108(2)
C2 Co10 C69 93.9(19)
C19 Co10 C69 15(2)
C66 Co10 C76 152(3)
C18 Co10 C76 68.0(18)
C68 Co10 C76 90(3)
C16 Co10 C76 168.3(18)
C2 Co10 C76 88.8(16)
C19 Co10 C76 82.7(17)
C69 Co10 C76 68(2)
C66 Co10 Co6 60(3)
C18 Co10 Co6 156.1(8)
C68 Co10 Co6 133(2)
C16 Co10 Co6 54.9(9)
C2 Co10 Co6 48.0(4)
C19 Co10 Co6 92.4(7)
C69 Co10 Co6 101(2)
C76 Co10 Co6 135.6(16)
C66 Co10 Co7 95(2)
C18 Co10 Co7 134.6(8)
C68 Co10 Co7 155(2)
C16 Co10 Co7 106.4(9)
C2 Co10 Co7 48.4(4)
C19 Co10 Co7 49.5(7)
C69 Co10 Co7 46.1(19)
C76 Co10 Co7 78.4(16)
Co6 Co10 Co7 65.71(8)
C66 Co10 Co9 110(3)
C18 Co10 Co9 118.2(8)
C68 Co10 Co9 108(2)
C16 Co10 Co9 92.5(8)
C2 Co10 Co9 46.8(4)
C19 Co10 Co9 144.2(8)
C69 Co10 Co9 139.6(18)
C76 Co10 Co9 97.7(16)
Co6 Co10 Co9 62.36(9)
Co7 Co10 Co9 95.20(9)
C66 Co10 Co8 152(3)
C18 Co10 Co8 106.9(8)
C68 Co10 Co8 122(2)
C16 Co10 Co8 146.2(9)
C2 Co10 Co8 45.8(4)
C19 Co10 Co8 101.8(7)
C69 Co10 Co8 88.6(17)
C76 Co10 Co8 45.5(16)
Co6 Co10 Co8 93.61(9)
Co7 Co10 Co8 63.71(10)
Co9 Co10 Co8 58.53(10)
C83 Co11 C31 66.7(18)
C83 Co11 C37 34.8(15)
C31 Co11 C37 94.3(11)
C83 Co11 C80 104(2)
C31 Co11 C80 68(2)
C37 Co11 C80 96.3(19)
C83 Co11 C86 94(3)
C31 Co11 C86 35(3)
C37 Co11 C86 127(3)
C80 Co11 C86 81(3)
C83 Co11 C3 142.0(17)
C31 Co11 C3 147.3(9)
C37 Co11 C3 118.4(9)
C80 Co11 C3 106.7(19)
C86 Co11 C3 113(3)
C83 Co11 C30 111.1(16)
C31 Co11 C30 84.0(9)
C37 Co11 C30 94.8(9)
C80 Co11 C30 16.2(19)
C86 Co11 C30 95(2)
C3 Co11 C30 93.6(7)
C83 Co11 Co15 147.9(15)
C31 Co11 Co15 118.5(7)
C37 Co11 Co15 116.2(8)
C80 Co11 Co15 57.4(19)
C86 Co11 Co15 107(3)
C3 Co11 Co15 49.6(4)
C30 Co11 Co15 44.2(5)
C83 Co11 Co12 152.6(15)
C31 Co11 Co12 101.9(8)
C37 Co11 Co12 163.2(8)
C80 Co11 Co12 94.0(18)
C86 Co11 Co12 68(3)
C3 Co11 Co12 45.5(4)
C30 Co11 Co12 91.4(6)
Co15 Co11 Co12 59.50(9)
C83 Co11 Pd7 52.1(15)
C31 Co11 Pd7 98.4(7)
C37 Co11 Pd7 63.7(7)
C80 Co11 Pd7 155.6(18)
C86 Co11 Pd7 99(2)
C3 Co11 Pd7 95.6(4)
C30 Co11 Pd7 158.5(6)
Co15 Co11 Pd7 142.53(10)
Co12 Co11 Pd7 108.88(9)
C83 Co11 Co14 107.9(16)
C31 Co11 Co14 165.3(8)
C37 Co11 Co14 76.3(8)
C80 Co11 Co14 101.5(19)
C86 Co11 Co14 157(3)
C3 Co11 Co14 43.7(4)
C30 Co11 Co14 85.5(5)
Co15 Co11 Co14 58.28(8)
Co12 Co11 Co14 88.63(9)
Pd7 Co11 Co14 87.75(8)
C83 Co11 Pd1 92.5(15)
C31 Co11 Pd1 75.7(8)
C37 Co11 Pd1 120.9(7)
C80 Co11 Pd1 129.3(18)
C86 Co11 Pd1 50(3)
C3 Co11 Pd1 85.8(4)
C30 Co11 Pd1 139.6(6)
Co15 Co11 Pd1 119.59(10)
Co12 Co11 Pd1 60.11(7)
Pd7 Co11 Pd1 60.72(5)
Co14 Co11 Pd1 118.79(9)
C29 Co12 C38 94.5(14)
C29 Co12 C84 110(2)
C38 Co12 C84 29(2)
C29 Co12 C39 81.2(13)
C38 Co12 C39 94.8(11)
C84 Co12 C39 74(2)
C29 Co12 C3 115.5(11)
C38 Co12 C3 123.3(9)
C84 Co12 C3 129(2)
C39 Co12 C3 134.6(9)
C29 Co12 C79 20(3)
C38 Co12 C79 106(3)
C84 Co12 C79 127(3)
C39 Co12 C79 96(3)
C3 Co12 C79 96(2)
C29 Co12 Co15 67.1(11)
C38 Co12 Co15 130.3(8)
C84 Co12 Co15 159(2)
C39 Co12 Co15 124.7(8)
C3 Co12 Co15 48.4(4)
C79 Co12 Co15 48(2)
C29 Co12 Co11 103.5(11)
C38 Co12 Co11 161.8(8)
C84 Co12 Co11 140(2)
C39 Co12 Co11 90.7(8)
C3 Co12 Co11 45.6(5)
C79 Co12 Co11 90(2)
Co15 Co12 Co11 57.29(8)
C29 Co12 Co13 104.1(11)
C38 Co12 Co13 83.3(8)
C84 Co12 Co13 103(2)
C39 Co12 Co13 174.5(7)
C3 Co12 Co13 44.7(5)
C79 Co12 Co13 90(3)
Co15 Co12 Co13 59.69(9)
Co11 Co12 Co13 89.66(9)
C29 Co12 Pd4 160.6(11)
C38 Co12 Pd4 92.9(8)
C84 Co12 Pd4 85(2)
C39 Co12 Pd4 116.1(7)
C3 Co12 Pd4 46.3(4)
C79 Co12 Pd4 141(2)
Co15 Co12 Pd4 94.55(9)
Co11 Co12 Pd4 69.18(7)
Co13 Co12 Pd4 59.06(7)
C29 Co12 Pd1 132.3(12)
C38 Co12 Pd1 106.6(8)
C84 Co12 Pd1 78(2)
C39 Co12 Pd1 55.4(7)
C3 Co12 Pd1 87.9(4)
C79 Co12 Pd1 137(3)
Co15 Co12 Pd1 120.08(10)
Co11 Co12 Pd1 62.82(7)
Co13 Co12 Pd1 120.24(9)
Pd4 Co12 Pd1 61.64(6)
C85 Co13 C32 52(3)
C85 Co13 C89 109(3)
C32 Co13 C89 93(2)
C85 Co13 C35 70(3)
C32 Co13 C35 94.8(13)
C89 Co13 C35 52(2)
C85 Co13 C87 80(4)
C32 Co13 C87 30(2)
C89 Co13 C87 94(3)
C35 Co13 C87 119(3)
C85 Co13 C3 112(3)
C32 Co13 C3 128.6(12)
C89 Co13 C3 134.2(19)
C35 Co13 C3 128.0(9)
C87 Co13 C3 112(3)
C85 Co13 C34 146(3)
C32 Co13 C34 96.3(13)
C89 Co13 C34 53.8(19)
C35 Co13 C34 104.9(10)
C87 Co13 C34 73(2)
C3 Co13 C34 97.9(8)
C85 Co13 O89 81(3)
C32 Co13 O89 72.0(17)
C89 Co13 O89 28.6(12)
C35 Co13 O89 38.9(11)
C87 Co13 O89 85(3)
C3 Co13 O89 159.4(14)
C34 Co13 O89 76.6(13)
C85 Co13 Co14 153(3)
C32 Co13 Co14 121.5(11)
C89 Co13 Co14 97.6(19)
C35 Co13 Co14 135.2(8)
C87 Co13 Co14 92(2)
C3 Co13 Co14 47.5(4)
C34 Co13 Co14 50.5(7)
O89 Co13 Co14 125.0(13)
C85 Co13 Co15 94(3)
C32 Co13 Co15 82.6(11)
C89 Co13 Co15 147.5(19)
C35 Co13 Co15 160.6(8)
C87 Co13 Co15 66(3)
C3 Co13 Co15 47.3(4)
C34 Co13 Co15 94.5(7)
O89 Co13 Co15 151.7(10)
Co14 Co13 Co15 59.30(8)
C85 Co13 Pd4 111(3)
C32 Co13 Pd4 162.7(11)
C89 Co13 Pd4 98.3(19)
C35 Co13 Pd4 82.3(8)
C87 Co13 Pd4 159(2)
C3 Co13 Pd4 47.4(4)
C34 Co13 Pd4 100.9(6)
O89 Co13 Pd4 113.5(11)
Co14 Co13 Pd4 69.88(7)
Co15 Co13 Pd4 94.48(9)
C85 Co13 Co12 68(3)
C32 Co13 Co12 104.0(11)
C89 Co13 Co12 152.6(19)
C35 Co13 Co12 104.8(8)
C87 Co13 Co12 111(3)
C3 Co13 Co12 44.7(4)
C34 Co13 Co12 142.1(7)
O89 Co13 Co12 140.1(10)
Co14 Co13 Co12 91.70(10)
Co15 Co13 Co12 57.72(9)
Pd4 Co13 Co12 60.88(7)
C88 Co14 C33 81(3)
C88 Co14 C36 62(3)
C33 Co14 C36 95.7(11)
C88 Co14 C3 139(3)
C33 Co14 C3 110.9(9)
C36 Co14 C3 147.0(8)
C88 Co14 C82 87(4)
C33 Co14 C82 87(2)
C36 Co14 C82 28.2(19)
C3 Co14 C82 131(2)
C88 Co14 C34 43(3)
C33 Co14 C34 89.9(11)
C36 Co14 C34 102.6(10)
C3 Co14 C34 96.8(8)
C82 Co14 C34 129(2)
C88 Co14 C81 97(3)
C33 Co14 C81 17.0(18)
C36 Co14 C81 108.8(19)
C3 Co14 C81 94.8(17)
C82 Co14 C81 94(3)
C34 Co14 C81 97(2)
C88 Co14 Co15 126(3)
C33 Co14 Co15 62.7(8)
C36 Co14 Co15 151.9(8)
C3 Co14 Co15 48.2(4)
C82 Co14 Co15 126(2)
C34 Co14 Co15 95.5(6)
C81 Co14 Co15 46.9(17)
C88 Co14 Co13 93(3)
C33 Co14 Co13 102.8(9)
C36 Co14 Co13 146.0(8)
C3 Co14 Co13 47.1(5)
C82 Co14 Co13 170(2)
C34 Co14 Co13 49.8(6)
C81 Co14 Co13 96(2)
Co15 Co14 Co13 61.18(9)
C88 Co14 Pd9 88(3)
C33 Co14 Pd9 147.6(8)
C36 Co14 Pd9 52.7(7)
C3 Co14 Pd9 97.2(4)
C82 Co14 Pd9 62(2)
C34 Co14 Pd9 102.8(7)
C81 Co14 Pd9 155(2)
Co15 Co14 Pd9 142.92(10)
Co13 Co14 Pd9 108.21(9)
C88 Co14 Co11 177(3)
C33 Co14 Co11 98.6(8)
C36 Co14 Co11 115.3(8)
C3 Co14 Co11 43.5(5)
C82 Co14 Co11 91(2)
C34 Co14 Co11 139.8(6)
C81 Co14 Co11 83.2(17)
Co15 Co14 Co11 55.98(8)
Co13 Co14 Co11 90.01(9)
Pd9 Co14 Co11 90.70(8)
C88 Co14 Pd6 61(3)
C33 Co14 Pd6 135.1(9)
C36 Co14 Pd6 87.3(8)
C3 Co14 Pd6 87.2(5)
C82 Co14 Pd6 112(2)
C34 Co14 Pd6 46.2(6)
C81 Co14 Pd6 143(2)
Co15 Co14 Pd6 120.55(10)
Co13 Co14 Pd6 59.49(7)
Pd9 Co14 Pd6 59.34(5)
Co11 Co14 Pd6 120.38(9)
C78 Co15 C28 17(3)
C78 Co15 C30 102(3)
C28 Co15 C30 93.5(13)
C78 Co15 C81 76(4)
C28 Co15 C81 88(2)
C30 Co15 C81 79(2)
C78 Co15 C79 92(4)
C28 Co15 C79 78(3)
C30 Co15 C79 96(3)
C81 Co15 C79 165(3)
C78 Co15 C3 150(3)
C28 Co15 C3 160.3(13)
C30 Co15 C3 105.6(8)
C81 Co15 C3 99(2)
C79 Co15 C3 95(3)
C78 Co15 C80 115(4)
C28 Co15 C80 104.3(18)
C30 Co15 C80 15.2(15)
C81 Co15 C80 90(3)
C79 Co15 C80 88(3)
C3 Co15 C80 93.7(14)
C78 Co15 C33 82(3)
C28 Co15 C33 96.7(11)
C30 Co15 C33 88.2(9)
C81 Co15 C33 13(2)
C79 Co15 C33 174(3)
C3 Co15 C33 88.5(7)
C80 Co15 C33 97.4(16)
C78 Co15 C29 100(3)
C28 Co15 C29 86.9(12)
C30 Co15 C29 96.9(11)
C81 Co15 C29 174(2)
C79 Co15 C29 9(3)
C3 Co15 C29 86.5(7)
C80 Co15 C29 86.8(17)
C33 Co15 C29 173.6(9)
C78 Co15 Co11 159(3)
C28 Co15 Co11 149.5(11)
C30 Co15 Co11 57.2(7)
C81 Co15 Co11 94(2)
C79 Co15 Co11 95(3)
C3 Co15 Co11 48.6(5)
C80 Co15 Co11 45.3(14)
C33 Co15 Co11 91.1(6)
C29 Co15 Co11 88.5(7)
C78 Co15 Co12 134(3)
C28 Co15 Co12 124.1(11)
C30 Co15 Co12 104.0(7)
C81 Co15 Co12 147(2)
C79 Co15 Co12 48(3)
C3 Co15 Co12 47.3(4)
C80 Co15 Co12 89.0(14)
C33 Co15 Co12 135.7(5)
C29 Co15 Co12 39.2(6)
Co11 Co15 Co12 63.21(9)
C78 Co15 Co14 118(3)
C28 Co15 Co14 134.4(9)
C30 Co15 Co14 99.4(7)
C81 Co15 Co14 52(2)
C79 Co15 Co14 142(3)
C3 Co15 Co14 47.6(4)
C80 Co15 Co14 98.5(15)
C33 Co15 Co14 40.9(5)
C29 Co15 Co14 133.9(6)
Co11 Co15 Co14 65.75(8)
Co12 Co15 Co14 94.86(9)
Co3 C1 Co4 84.2(6)
Co3 C1 Co2 87.7(5)
Co4 C1 Co2 170.1(8)
Co3 C1 Co1 82.8(5)
Co4 C1 Co1 93.1(6)
Co2 C1 Co1 91.5(6)
Co3 C1 Co5 86.5(6)
Co4 C1 Co5 88.2(6)
Co2 C1 Co5 85.7(5)
Co1 C1 Co5 169.0(8)
Co3 C1 Pd2 174.0(8)
Co4 C1 Pd2 101.1(6)
Co2 C1 Pd2 86.8(5)
Co1 C1 Pd2 99.6(6)
Co5 C1 Pd2 90.8(6)
Co8 C2 Co6 169.0(7)
Co8 C2 Co9 84.9(5)
Co6 C2 Co9 88.9(7)
Co8 C2 Co7 91.8(7)
Co6 C2 Co7 92.4(5)
Co9 C2 Co7 168.2(6)
Co8 C2 Co10 87.4(5)
Co6 C2 Co10 83.0(5)
Co9 C2 Co10 85.8(5)
Co7 C2 Co10 82.7(5)
Co8 C2 Pd5 87.5(5)
Co6 C2 Pd5 102.1(5)
Co9 C2 Pd5 94.5(5)
Co7 C2 Pd5 96.7(6)
Co10 C2 Pd5 174.9(8)
Co13 C3 Co12 90.6(7)
Co13 C3 Co11 168.3(8)
Co12 C3 Co11 88.9(6)
Co13 C3 Co14 85.3(6)
Co12 C3 Co14 168.0(8)
Co11 C3 Co14 92.8(7)
Co13 C3 Co15 86.5(6)
Co12 C3 Co15 84.3(5)
Co11 C3 Co15 81.8(6)
Co14 C3 Co15 84.2(6)
Co13 C3 Pd4 87.4(6)
Co12 C3 Pd4 89.4(6)
Co11 C3 Pd4 104.3(6)
Co14 C3 Pd4 101.7(6)
Co15 C3 Pd4 171.1(9)
O4 C4 Co5 157.9(18)
O4 C4 Pd3 117.1(15)
Co5 C4 Pd3 85.0(7)
O5 C5 Co4 167(2)
O6 C6 Co5 163(2)
O7 C7 Co3 150.4(18)
O7 C7 Co4 128.9(18)
Co3 C7 Co4 80.5(7)
O8 C8 Co3 179(2)
O9 C9 Co2 174(2)
O10 C10 Co5 138.3(19)
O10 C10 Co2 137.5(19)
Co5 C10 Co2 83.9(8)
O11 C11 Co1 139(2)
O11 C11 Co3 141(2)
Co1 C11 Co3 78.7(9)
O12 C12 Co2 172(2)
O13 C13 Co1 142.7(18)
O13 C13 Pd1 128.3(17)
Co1 C13 Pd1 87.8(7)
O14 C14 Co1 167(2)
O14 C14 Pd7 112.8(17)
Co1 C14 Pd7 80.4(8)
O15 C15 Co4 168.6(18)
O15 C15 Pd8 116.2(15)
Co4 C15 Pd8 72.8(6)
O16 C16 Co10 155(2)
O16 C16 Co6 122(2)
Co10 C16 Co6 81.1(10)
O17 C17 Co9 165(2)
O18 C18 Co10 177(3)
O19 C19 Co7 144(2)
O19 C19 Co10 136(2)
Co7 C19 Co10 79.4(8)
O20 C20 Co8 171(2)
O21 C21 Co9 149(2)
O21 C21 Co8 131(2)
Co9 C21 Co8 80.1(9)
O22 C22 Co8 167(2)
O23 C23 Co7 150.4(17)
O23 C23 Pd3 119.4(15)
Co7 C23 Pd3 89.0(7)
O24 C24 Co9 155.7(18)
O24 C24 Pd6 118.6(16)
Co9 C24 Pd6 85.4(7)
O25 C25 Co6 154(2)
O25 C25 Pd6 118(2)
Co6 C25 Pd6 84.0(8)
O26 C26 Co6 172(2)
O27 C27 Co7 157(2)
O27 C27 Pd8 116.7(17)
Co7 C27 Pd8 84.5(8)
O28 C28 Co15 171(3)
O29 C29 Co12 165(3)
O29 C29 Co15 120(2)
Co12 C29 Co15 73.7(11)
O30 C30 Co15 148.8(19)
O30 C30 Co11 132.2(17)
Co15 C30 Co11 78.6(8)
O31 C31 Co11 175(2)
O32 C32 Co13 179(3)
O33 C33 Co14 156(2)
O33 C33 Co15 127.2(18)
Co14 C33 Co15 76.4(8)
O34 C34 Co13 137(2)
O34 C34 Co14 133.7(19)
Co13 C34 Co14 79.7(7)
O34 C34 Pd6 116.1(17)
Co13 C34 Pd6 83.8(8)
Co14 C34 Pd6 90.5(8)
O35 C35 Co13 169(2)
O36 C36 Co14 153(2)
O36 C36 Pd9 121.5(18)
Co14 C36 Pd9 85.9(8)
O37 C37 Co11 169(2)
O37 C37 Pd7 113.5(16)
Co11 C37 Pd7 76.7(7)
O38 C38 Co12 175(2)
O39 C39 Co12 166(2)
O39 C39 Pd1 107.6(17)
Co12 C39 Pd1 83.2(8)
O54 C54 Co3 172(6)
O55 C55 Co5 155(6)
O56 C56 Co5 150(6)
O57 C57 Co4 155(5)
O57 C57 Co3 99(3)
Co4 C57 Co3 69.5(16)
O58 C58 Co2 136(6)
O58 C58 Co3 146(6)
Co2 C58 Co3 78(2)
O59 C59 Co3 138(7)
O59 C59 Co1 133(6)
Co3 C59 Co1 81(2)
O60 C60 Co2 173(7)
O61 C61 Co2 162(9)
O61 C61 Pd1 99(6)
Co2 C61 Pd1 87(3)
O62 C62 Co1 162(7)
O63 C63 Co1 161(5)
O63 C63 Pd7 116(4)
Co1 C63 Pd7 73.6(17)
O64 C64 Co4 153(5)
O64 C64 Pd8 121(4)
Co4 C64 Pd8 84.8(17)
O65 C65 Co5 135(5)
O65 C65 Co4 139(5)
Co5 C65 Co4 81.7(17)
O65 C65 Pd3 109(5)
Co5 C65 Pd3 84.3(19)
Co4 C65 Pd3 89(2)
O66 C66 Co10 132(5)
O66 C66 Co6 120(6)
Co10 C66 Co6 77(2)
O68 C68 Co10 169(7)
O69 C69 Co7 124(6)
O69 C69 Co10 144(6)
Co7 C69 Co10 80.9(16)
O70 C70 Co9 159(7)
O71 C71 Co6 144(6)
O71 C71 Pd9 127(5)
Co6 C71 Pd9 84.3(19)
O72 C72 Co7 170(5)
O73 C73 Co7 145(5)
O73 C73 Pd8 116(4)
Co7 C73 Pd8 70.4(16)
O74 C74 Co8 160(6)
O74 C74 Pd3 107(5)
Co8 C74 Pd3 92(2)
O76 C76 Co8 125(4)
O76 C76 Co10 147(6)
Co8 C76 Co10 76(2)
O77 C77 Co8 125(5)
O78 C78 Co15 176(9)
O79 C79 Co15 132(8)
O79 C79 Co12 141(8)
Co15 C79 Co12 84(3)
O80 C80 Co11 144(6)
O80 C80 Co15 135(5)
Co11 C80 Co15 77.3(19)
O81 C81 Co15 142(6)
O81 C81 Co14 131(6)
Co15 C81 Co14 81(2)
O82 C82 Co14 149(7)
O82 C82 Pd9 107(5)
Co14 C82 Pd9 74(2)
O83 C83 Co11 146(5)
O83 C83 Pd7 118(4)
Co11 C83 Pd7 88.0(18)
O84 C84 Co12 168(6)
O85 C85 Co13 153(8)
O86 C86 Co11 150(8)
O86 C86 Pd1 119(7)
Co11 C86 Pd1 90(3)
O87 C87 Co13 149(7)
O88 C88 Co14 160(9)
O88 C88 Pd6 110(7)
Co14 C88 Pd6 86(3)
O89 C89 Co13 103(5)
O89 C89 Pd6 146(6)
Co13 C89 Pd6 99(3)
O40 C40 Pd5 134.2(9)
O40 C40 Pd2 134.9(13)
Pd5 C40 Pd2 79.9(4)
O40 C40 Pd4 129.0(12)
Pd5 C40 Pd4 78.6(5)
Pd2 C40 Pd4 78.3(4)
O41 C41 Pd7 134.1(10)
O41 C41 Pd8 133.0(12)
Pd7 C41 Pd8 77.7(5)
O41 C41 Pd9 133.5(14)
Pd7 C41 Pd9 78.0(4)
Pd8 C41 Pd9 77.7(4)
C89 O89 Co13 48(4)
C105 O101 C102 120(2)
O101 C102 C103 105(2)
O101 C102 H10A 110.7
C103 C102 H10A 110.7
O101 C102 H10B 110.7
C103 C102 H10B 110.7
H10A C102 H10B 108.8
C104 C103 C102 99(2)
C104 C103 H10C 111.9
C102 C103 H10C 111.9
C104 C103 H10D 111.9
C102 C103 H10D 111.9
H10C C103 H10D 109.6
C103 C104 C105 115(2)
C103 C104 H10E 108.5
C105 C104 H10E 108.5
C103 C104 H10F 108.5
C105 C104 H10F 108.5
H10E C104 H10F 107.5
O101 C105 C104 95(2)
O101 C105 H10G 112.8
C104 C105 H10G 112.8
O101 C105 H10H 112.8
C104 C105 H10H 112.8
H10G C105 H10H 110.2
C202 O201 C205 125(2)
O201 C202 C203 101(3)
O201 C202 H20A 111.6
C203 C202 H20A 111.6
O201 C202 H20B 111.6
C203 C202 H20B 111.6
H20A C202 H20B 109.4
C202 C203 C204 102(3)
C202 C203 H20C 111.4
C204 C203 H20C 111.4
C202 C203 H20D 111.4
C204 C203 H20D 111.4
H20C C203 H20D 109.3
C205 C204 C203 116(2)
C205 C204 H20E 108.2
C203 C204 H20E 108.2
C205 C204 H20F 108.2
C203 C204 H20F 108.2
H20E C204 H20F 107.4
O201 C205 C204 92.6(12)
O201 C205 H20G 113.2
C204 C205 H20G 113.2
O201 C205 H20H 113.2
C204 C205 H20H 113.2
H20G C205 H20H 110.5

loop_
_geom_bond_atom_site_label_1
_geom_bond_atom_site_label_2
_geom_bond_distance
Pd1 C13 2.02(2)
Pd1 C86 2.15(8)
Pd1 C61 2.24(10)
Pd1 C39 2.28(2)
Pd1 Co1 2.713(2)
Pd1 Co12 2.755(3)
Pd1 Pd4 2.8075(15)
Pd1 Pd7 2.8094(13)
Pd1 Pd2 2.8199(15)
Pd1 Co11 2.826(3)
Pd1 Co2 2.914(3)
Pd2 C1 2.004(13)
Pd2 C40 2.098(14)
Pd2 Pd4 2.6745(13)
Pd2 Co2 2.682(2)
Pd2 Pd5 2.6901(14)
Pd2 Pd3 2.7671(16)
Pd2 Co5 2.789(3)
Pd2 Pd8 2.8945(15)
Pd2 Pd7 2.9249(15)
Pd2 Co1 2.984(2)
Pd2 Co4 3.011(2)
Pd3 C23 2.085(18)
Pd3 C65 2.12(6)
Pd3 C4 2.249(19)
Pd3 C74 2.40(6)
Pd3 Co5 2.759(3)
Pd3 Co7 2.777(3)
Pd3 Pd8 2.8085(18)
Pd3 Pd5 2.8285(19)
Pd3 Co4 2.940(3)
Pd3 Co8 3.083(3)
Pd4 C3 1.971(14)
Pd4 C40 2.140(14)
Pd4 Co13 2.675(2)
Pd4 Pd5 2.6794(14)
Pd4 Co12 2.725(2)
Pd4 Pd6 2.8294(16)
Pd4 Pd9 2.8858(15)
Pd4 Pd7 2.9106(15)
Pd4 Co14 3.014(2)
Pd4 Co11 3.061(2)
Pd5 C2 1.993(10)
Pd5 C40 2.091(11)
Pd5 Co8 2.680(2)
Pd5 Pd6 2.7965(19)
Pd5 Co9 2.855(3)
Pd5 Co7 2.910(2)
Pd5 Pd8 2.9238(16)
Pd5 Pd9 2.9641(16)
Pd5 Co6 3.014(2)
Pd6 C89 1.85(6)
Pd6 C34 2.13(2)
Pd6 C24 2.25(2)
Pd6 C25 2.48(3)
Pd6 C88 2.58(9)
Pd6 Co13 2.766(2)
Pd6 Co9 2.778(3)
Pd6 Pd9 2.8038(17)
Pd6 Co6 2.848(3)
Pd7 C41 2.135(12)
Pd7 C83 2.16(5)
Pd7 C14 2.33(2)
Pd7 C63 2.50(6)
Pd7 C37 2.52(2)
Pd7 Pd8 2.6810(15)
Pd7 Co1 2.687(2)
Pd7 Pd9 2.6913(16)
Pd7 Co11 2.730(2)
Pd8 C41 2.140(15)
Pd8 C27 2.20(2)
Pd8 C64 2.22(5)
Pd8 C73 2.55(6)
Pd8 C15 2.63(2)
Pd8 Co7 2.672(3)
Pd8 Pd9 2.6836(14)
Pd8 Co4 2.717(2)
Pd9 C41 2.140(14)
Pd9 C36 2.15(2)
Pd9 C71 2.21(6)
Pd9 C82 2.48(7)
Pd9 Co6 2.679(3)
Pd9 Co14 2.694(2)
Co1 C62 1.72(7)
Co1 C14 1.784(19)
Co1 C13 1.895(19)
Co1 C1 1.900(14)
Co1 C11 1.91(2)
Co1 C63 1.92(5)
Co1 C59 2.13(7)
Co1 Co3 2.504(3)
Co1 Co2 2.722(3)
Co1 Co4 2.755(3)
Co2 C60 1.66(7)
Co2 C9 1.74(2)
Co2 C12 1.765(19)
Co2 C58 1.90(7)
Co2 C1 1.899(13)
Co2 C61 1.99(6)
Co2 C10 2.04(2)
Co2 Co5 2.591(3)
Co2 Co3 2.621(3)
Co3 C59 1.67(6)
Co3 C8 1.71(2)
Co3 C54 1.75(5)
Co3 C7 1.865(18)
Co3 C1 1.885(13)
Co3 C11 2.04(2)
Co3 C58 2.24(6)
Co3 C57 2.50(5)
Co3 Co4 2.534(3)
Co3 Co5 2.601(3)
Co4 C5 1.752(19)
Co4 C64 1.78(4)
Co4 C15 1.820(18)
Co4 C57 1.84(5)
Co4 C1 1.895(13)
Co4 C7 2.051(18)
Co4 C65 2.06(5)
Co4 Co5 2.649(3)
Co5 C56 1.44(4)
Co5 C4 1.805(18)
Co5 C10 1.83(2)
Co5 C6 1.84(2)
Co5 C1 1.912(14)
Co5 C55 1.93(5)
Co5 C65 1.99(5)
Co6 C25 1.68(2)
Co6 C71 1.75(5)
Co6 C26 1.84(2)
Co6 C2 1.883(13)
Co6 C16 2.08(3)
Co6 C66 2.25(8)
Co6 Co10 2.515(3)
Co6 Co9 2.644(3)
Co6 Co7 2.731(3)
Co7 C72 1.67(4)
Co7 C27 1.74(2)
Co7 C69 1.84(6)
Co7 C23 1.871(18)
Co7 C2 1.900(14)
Co7 C19 1.95(2)
Co7 C73 2.02(5)
Co7 Co10 2.518(3)
Co7 Co8 2.714(4)
Co8 C20 1.64(2)
Co8 C77 1.74(2)
Co8 C22 1.79(2)
Co8 C74 1.85(5)
Co8 C2 1.880(13)
Co8 C76 1.92(6)
Co8 C21 2.21(3)
Co8 Co9 2.548(4)
Co8 Co10 2.621(3)
Co9 C21 1.70(2)
Co9 C17 1.77(2)
Co9 C24 1.820(18)
Co9 C2 1.894(14)
Co9 C70 1.94(6)
Co9 Co10 2.591(3)
Co10 C66 1.75(2)
Co10 C18 1.75(2)
Co10 C68 1.76(6)
Co10 C16 1.77(2)
Co10 C2 1.912(10)
Co10 C19 1.99(2)
Co10 C69 2.04(5)
Co10 C76 2.29(6)
Co11 C83 1.75(4)
Co11 C31 1.78(2)
Co11 C37 1.79(2)
Co11 C80 1.83(5)
Co11 C86 1.84(8)
Co11 C3 1.905(15)
Co11 C30 2.16(2)
Co11 Co15 2.514(3)
Co11 Co12 2.667(3)
Co11 Co14 2.765(3)
Co12 C29 1.69(3)
Co12 C38 1.75(2)
Co12 C84 1.778(19)
Co12 C39 1.83(2)
Co12 C3 1.902(14)
Co12 C79 1.92(8)
Co12 Co15 2.574(3)
Co12 Co13 2.703(3)
Co13 C85 1.58(7)
Co13 C32 1.66(3)
Co13 C89 1.80(6)
Co13 C35 1.81(2)
Co13 C87 1.85(6)
Co13 C3 1.901(15)
Co13 C34 2.01(2)
Co13 O89 2.36(5)
Co13 Co14 2.586(3)
Co13 Co15 2.628(3)
Co14 C88 1.63(7)
Co14 C33 1.74(2)
Co14 C36 1.79(2)
Co14 C3 1.914(14)
Co14 C82 1.95(6)
Co14 C34 2.03(2)
Co14 C81 2.06(7)
Co14 Co15 2.580(3)
Co15 C78 1.73(2)
Co15 C28 1.76(3)
Co15 C30 1.79(2)
Co15 C81 1.91(6)
Co15 C79 1.91(8)
Co15 C3 1.934(13)
Co15 C80 2.17(6)
Co15 C33 2.36(2)
Co15 C29 2.47(3)
C4 O4 1.145(15)
C5 O5 1.162(15)
C6 O6 1.147(17)
C7 O7 1.154(15)
C8 O8 1.183(15)
C9 O9 1.169(16)
C10 O10 1.159(16)
C11 O11 1.175(16)
C12 O12 1.162(15)
C13 O13 1.167(15)
C14 O14 1.159(16)
C15 O15 1.168(15)
C16 O16 1.206(17)
C17 O17 1.160(13)
C18 O18 1.164(16)
C19 O19 1.170(16)
C20 O20 1.177(16)
C21 O21 1.187(16)
C22 O22 1.153(16)
C23 O23 1.163(15)
C24 O24 1.163(15)
C25 O25 1.175(13)
C26 O26 1.155(16)
C27 O27 1.167(15)
C28 O28 1.168(17)
C29 O29 1.177(17)
C30 O30 1.157(15)
C31 O31 1.169(16)
C32 O32 1.183(17)
C33 O33 1.172(16)
C34 O34 1.165(15)
C35 O35 1.162(16)
C36 O36 1.176(15)
C37 O37 1.167(16)
C38 O38 1.166(16)
C39 O39 1.171(16)
C54 O54 1.16(2)
C55 O55 1.17(2)
C56 O56 1.16(2)
C57 O57 1.16(2)
C58 O58 1.17(2)
C59 O59 1.16(2)
C60 O60 1.16(2)
C61 O61 1.17(2)
C62 O62 1.17(2)
C63 O63 1.17(2)
C64 O64 1.166(19)
C65 O65 1.16(2)
C66 O66 1.16(2)
C68 O68 1.16(2)
C69 O69 1.16(2)
C70 O70 1.17(2)
C71 O71 1.17(2)
C72 O72 1.167(19)
C73 O73 1.16(2)
C74 O74 1.16(2)
C76 O76 1.17(2)
C77 O77 1.15(2)
C78 O78 1.17(2)
C79 O79 1.17(2)
C80 O80 1.15(2)
C81 O81 1.16(2)
C82 O82 1.17(2)
C83 O83 1.15(2)
C84 O84 1.186(19)
C85 O85 1.17(2)
C86 O86 1.17(2)
C87 O87 1.18(2)
C88 O88 1.17(2)
C89 O89 1.16(2)
C40 O40 1.134(13)
C41 O41 1.164(14)
O101 C105 1.427(10)
O101 C102 1.435(10)
C102 C103 1.515(10)
C102 H10A 0.9700
C102 H10B 0.9700
C103 C104 1.511(10)
C103 H10C 0.9700
C103 H10D 0.9700
C104 C105 1.515(10)
C104 H10E 0.9700
C104 H10F 0.9700
C105 H10G 0.9700
C105 H10H 0.9700
O201 C202 1.435(10)
O201 C205 1.443(10)
C202 C203 1.525(10)
C202 H20A 0.9700
C202 H20B 0.9700
C203 C204 1.528(10)
C203 H20C 0.9700
C203 H20D 0.9700
C204 C205 1.524(10)
C204 H20E 0.9700
C204 H20F 0.9700
C205 H20G 0.9700
C205 H20H 0.9700
